data_7122556
loop_
_publ_author_name
'Diaz-Rodriguez, Roberto M'
'Robertson, Katherine N.'
'Thompson, Alison'

_publ_section_title
;
 Synthesis and reactivity of aza-dipyrrin alkali metal salts.
;
_journal_issue 93
_journal_name_full 'Chemical communications (Cambridge, England)'
_journal_page_first 13139
_journal_page_last 13142
_journal_paper_doi 10.1039/c8cc07101b
_journal_volume 54
_journal_year 2018
_chemical_formula_moiety '4(C40 H38 Li N3 O2), 2(C5 H12)'
_chemical_formula_sum 'C170 H176 Li4 N12 O8'
_chemical_formula_weight 2542.98
_space_group_crystal_system triclinic
_space_group_IT_number 2
_space_group_name_Hall '-P 1'
_space_group_name_H-M_alt 'P -1'
_symmetry_space_group_name_Hall '-P 1'
_symmetry_space_group_name_H-M 'P -1'
_atom_sites_solution_hydrogens geom
_audit_creation_method SHELXL-2018/1
_audit_update_record
;
2018-08-22 deposited with the CCDC.
2018-10-26 downloaded from the CCDC.
;
_cell_angle_alpha 108.8710(10)
_cell_angle_beta 105.3720(10)
_cell_angle_gamma 92.0090(10)
_cell_formula_units_Z 2
_cell_length_a 16.963(2)
_cell_length_b 17.366(2)
_cell_length_c 26.321(3)
_cell_measurement_reflns_used 9934
_cell_measurement_temperature 125(2)
_cell_measurement_theta_max 27.20
_cell_measurement_theta_min 2.33
_cell_volume 7012.1(14)
_computing_cell_refinement 'Bruker SAINT'
_computing_data_collection 'Bruker APEX2'
_computing_data_reduction 'Bruker SAINT'
_computing_structure_refinement 'SHELXL-2018/1 (Sheldrick, 2018)'
_computing_structure_solution 'SHELXT-2014 (Sheldrick, 2014)'
_diffrn_ambient_temperature 125(2)
_diffrn_measured_fraction_theta_full 0.997
_diffrn_measured_fraction_theta_max 0.980
_diffrn_measurement_device_type 'Bruker APEX-II CCD'
_diffrn_measurement_method '\f and \w scans'
_diffrn_radiation_monochromator graphite
_diffrn_radiation_source 'sealed tube'
_diffrn_radiation_type MoK\a
_diffrn_radiation_wavelength 0.71073
_diffrn_reflns_av_R_equivalents 0.0826
_diffrn_reflns_av_unetI/netI 0.1346
_diffrn_reflns_Laue_measured_fraction_full 0.997
_diffrn_reflns_Laue_measured_fraction_max 0.980
_diffrn_reflns_limit_h_max 22
_diffrn_reflns_limit_h_min -22
_diffrn_reflns_limit_k_max 22
_diffrn_reflns_limit_k_min -22
_diffrn_reflns_limit_l_max 34
_diffrn_reflns_limit_l_min -34
_diffrn_reflns_number 80342
_diffrn_reflns_point_group_measured_fraction_full 0.997
_diffrn_reflns_point_group_measured_fraction_max 0.980
_diffrn_reflns_theta_full 25.242
_diffrn_reflns_theta_max 27.524
_diffrn_reflns_theta_min 1.247
_exptl_absorpt_coefficient_mu 0.073
_exptl_absorpt_correction_T_max 0.7455
_exptl_absorpt_correction_T_min 0.6335
_exptl_absorpt_correction_type multi-scan
_exptl_absorpt_process_details 'SADABS; Bruker 2009'
_exptl_crystal_colour 'dark blue-black'
_exptl_crystal_density_diffrn 1.204
_exptl_crystal_description 'irregular block (cut)'
_exptl_crystal_F_000 2712
_exptl_crystal_size_max 0.380
_exptl_crystal_size_mid 0.350
_exptl_crystal_size_min 0.300
_refine_diff_density_max 0.484
_refine_diff_density_min -0.361
_refine_diff_density_rms 0.054
_refine_ls_extinction_method none
_refine_ls_goodness_of_fit_ref 1.023
_refine_ls_hydrogen_treatment constr
_refine_ls_matrix_type full
_refine_ls_number_parameters 2278
_refine_ls_number_reflns 31611
_refine_ls_number_restraints 3007
_refine_ls_restrained_S_all 1.061
_refine_ls_R_factor_all 0.1945
_refine_ls_R_factor_gt 0.0779
_refine_ls_shift/su_max 0.000
_refine_ls_shift/su_mean 0.000
_refine_ls_structure_factor_coef Fsqd
_refine_ls_weighting_details 'w=1/[\s^2^(Fo^2^)+(0.0938P)^2^+1.4377P] where P=(Fo^2^+2Fc^2^)/3'
_refine_ls_weighting_scheme calc
_refine_ls_wR_factor_gt 0.1794
_refine_ls_wR_factor_ref 0.2266
_reflns_Friedel_coverage 0.000
_reflns_number_gt 13854
_reflns_number_total 31611
_reflns_threshold_expression 'I > 2\s(I)'
_cod_data_source_file c8cc07101b2.cif
_cod_data_source_block RD012_1a
_cod_depositor_comments 'Adding full bibliography for 7122556--7122558.cif.'
_cod_original_cell_volume 7012.3(14)
_cod_database_code 7122556
_shelx_shelxl_version_number 2018/1
_shelx_space_group_comment
;
The symmetry employed for this shelxl refinement is uniquely defined
by the following loop, which should always be used as a source of
symmetry information in preference to the above space-group names.
They are only intended as comments.
;
_shelx_estimated_absorpt_t_min 0.973
_shelx_estimated_absorpt_t_max 0.978

loop_
_space_group_symop_operation_xyz
'x, y, z'
'-x, -y, -z'

loop_
_atom_site_label
_atom_site_type_symbol
_atom_site_fract_x
_atom_site_fract_y
_atom_site_fract_z
_atom_site_U_iso_or_equiv
_atom_site_adp_type
_atom_site_occupancy
_atom_site_site_symmetry_order
_atom_site_calc_flag
_atom_site_refinement_flags_posn
_atom_site_refinement_flags_adp
_atom_site_refinement_flags_occupancy
_atom_site_disorder_assembly
_atom_site_disorder_group
Li1 Li 0.1166(4) 0.0901(3) 0.2697(2) 0.0480(16) Uani 1 1 d D . . . .
N1 N 0.22356(18) 0.07473(17) 0.31708(11) 0.0380(7) Uani 1 1 d . . . . .
N2 N 0.29751(17) 0.04940(16) 0.24640(11) 0.0344(7) Uani 1 1 d . . . . .
N3 N 0.15790(18) 0.07118(17) 0.20218(11) 0.0373(7) Uani 1 1 d . . . . .
C1 C 0.2508(2) 0.0892(2) 0.37224(14) 0.0376(8) Uani 1 1 d . . . . .
C2 C 0.3372(2) 0.0867(2) 0.39102(14) 0.0381(9) Uani 1 1 d . . . . .
H1 H 0.369436 0.096284 0.428533 0.046 Uiso 1 1 calc R U . . .
C3 C 0.3651(2) 0.06791(19) 0.34469(13) 0.0338(8) Uani 1 1 d . . . . .
C4 C 0.2932(2) 0.06214(19) 0.29830(13) 0.0341(8) Uani 1 1 d . . . . .
C5 C 0.2365(2) 0.05096(19) 0.20270(13) 0.0341(8) Uani 1 1 d . . . . .
C6 C 0.2457(2) 0.0280(2) 0.14664(13) 0.0362(8) Uani 1 1 d . . . . .
C7 C 0.1709(2) 0.0339(2) 0.11371(14) 0.0431(9) Uani 1 1 d . . . . .
H2 H 0.155822 0.021501 0.074223 0.052 Uiso 1 1 calc R U . . .
C8 C 0.1193(2) 0.0617(2) 0.14863(14) 0.0379(8) Uani 1 1 d D . . . .
C9 C 0.1934(2) 0.1061(2) 0.40661(14) 0.0370(8) Uani 1 1 d . . . . .
C10 C 0.1144(2) 0.0643(2) 0.38610(15) 0.0481(10) Uani 1 1 d . . . . .
H3 H 0.097664 0.022751 0.350033 0.058 Uiso 1 1 calc R U . . .
C11 C 0.0597(3) 0.0824(3) 0.41750(17) 0.0541(11) Uani 1 1 d . . . . .
H4 H 0.005392 0.053545 0.402836 0.065 Uiso 1 1 calc R U . . .
C12 C 0.0834(3) 0.1419(3) 0.46985(19) 0.0607(12) Uani 1 1 d . . . . .
H5 H 0.045281 0.154365 0.491126 0.073 Uiso 1 1 calc R U . . .
C13 C 0.1621(3) 0.1836(3) 0.49169(16) 0.0602(12) Uani 1 1 d . . . . .
H6 H 0.178277 0.224653 0.527987 0.072 Uiso 1 1 calc R U . . .
C14 C 0.2177(3) 0.1657(2) 0.46059(15) 0.0480(10) Uani 1 1 d . . . . .
H7 H 0.272369 0.193797 0.475837 0.058 Uiso 1 1 calc R U . . .
C15 C 0.4501(2) 0.05882(19) 0.34268(14) 0.0332(8) Uani 1 1 d . . . . .
C16 C 0.5164(2) 0.1028(2) 0.38870(14) 0.0393(9) Uani 1 1 d . . . . .
H8 H 0.506114 0.138837 0.421426 0.047 Uiso 1 1 calc R U . . .
C17 C 0.5974(2) 0.0952(2) 0.38788(15) 0.0441(9) Uani 1 1 d . . . . .
H9 H 0.641782 0.125870 0.419764 0.053 Uiso 1 1 calc R U . . .
C18 C 0.6131(2) 0.0430(2) 0.34056(15) 0.0427(9) Uani 1 1 d . . . . .
H10 H 0.668310 0.037238 0.339705 0.051 Uiso 1 1 calc R U . . .
C19 C 0.5481(2) -0.0006(2) 0.29471(16) 0.0417(9) Uani 1 1 d . . . . .
H11 H 0.558909 -0.036120 0.262022 0.050 Uiso 1 1 calc R U . . .
C20 C 0.4668(2) 0.00640(19) 0.29524(14) 0.0365(8) Uani 1 1 d . . . . .
H12 H 0.422745 -0.024592 0.263238 0.044 Uiso 1 1 calc R U . . .
C21 C 0.3185(2) 0.0040(2) 0.12828(13) 0.0340(8) Uani 1 1 d . . . . .
C22 C 0.3987(2) 0.0307(2) 0.16340(14) 0.0347(8) Uani 1 1 d . . . . .
H13 H 0.407511 0.063776 0.201572 0.042 Uiso 1 1 calc R U . . .
C23 C 0.4659(2) 0.0101(2) 0.14377(15) 0.0396(9) Uani 1 1 d . . . . .
H14 H 0.520173 0.029425 0.168389 0.047 Uiso 1 1 calc R U . . .
C24 C 0.4543(2) -0.0384(2) 0.08865(15) 0.0424(9) Uani 1 1 d . . . . .
H15 H 0.500428 -0.052266 0.075153 0.051 Uiso 1 1 calc R U . . .
C25 C 0.3756(3) -0.0666(2) 0.05334(15) 0.0527(11) Uani 1 1 d . . . . .
H16 H 0.367647 -0.100354 0.015429 0.063 Uiso 1 1 calc R U . . .
C26 C 0.3079(2) -0.0464(2) 0.07229(14) 0.0475(10) Uani 1 1 d . . . . .
H17 H 0.253843 -0.066675 0.047413 0.057 Uiso 1 1 calc R U . . .
C27 C 0.0357(9) 0.0829(16) 0.1332(6) 0.039(3) Uani 0.62(2) 1 d D U P A 1
C28 C -0.0030(7) 0.0612(9) 0.0761(5) 0.063(3) Uani 0.62(2) 1 d D U P A 1
H18 H 0.024592 0.033363 0.049847 0.076 Uiso 0.62(2) 1 calc R U P A 1
C29 C -0.0824(7) 0.0802(9) 0.0571(4) 0.068(3) Uani 0.62(2) 1 d D U P A 1
H19 H -0.109882 0.063341 0.018016 0.081 Uiso 0.62(2) 1 calc R U P A 1
C30 C -0.1204(8) 0.1236(8) 0.0954(6) 0.054(3) Uani 0.62(2) 1 d D U P A 1
H20 H -0.173757 0.137744 0.082485 0.065 Uiso 0.62(2) 1 calc R U P A 1
C31 C -0.0823(11) 0.1469(14) 0.1525(6) 0.045(3) Uani 0.62(2) 1 d D U P A 1
H21 H -0.110674 0.172638 0.178760 0.054 Uiso 0.62(2) 1 calc R U P A 1
C32 C -0.0013(10) 0.1318(17) 0.1705(6) 0.037(2) Uani 0.62(2) 1 d D U P A 1
H22 H 0.028816 0.155470 0.209116 0.045 Uiso 0.62(2) 1 calc R U P A 1
C527 C 0.0328(13) 0.074(3) 0.1246(12) 0.040(4) Uani 0.38(2) 1 d D U P A 2
C528 C -0.0203(10) 0.0285(13) 0.0721(8) 0.045(4) Uani 0.38(2) 1 d D U P A 2
H23 H 0.000446 -0.012625 0.047115 0.055 Uiso 0.38(2) 1 calc R U P A 2
C529 C -0.1026(10) 0.0404(14) 0.0542(6) 0.054(4) Uani 0.38(2) 1 d D U P A 2
H24 H -0.136623 0.007605 0.017908 0.064 Uiso 0.38(2) 1 calc R U P A 2
C530 C -0.1341(12) 0.0994(13) 0.0892(9) 0.048(4) Uani 0.38(2) 1 d D U P A 2
H25 H -0.189604 0.109180 0.077130 0.058 Uiso 0.38(2) 1 calc R U P A 2
C531 C -0.0837(17) 0.144(2) 0.1424(10) 0.045(4) Uani 0.38(2) 1 d D U P A 2
H26 H -0.103437 0.188057 0.166314 0.054 Uiso 0.38(2) 1 calc R U P A 2
C532 C -0.0041(19) 0.126(3) 0.1610(11) 0.045(5) Uani 0.38(2) 1 d D U P A 2
H27 H 0.025671 0.150104 0.199627 0.054 Uiso 0.38(2) 1 calc R U P A 2
O1 O 0.0165(4) 0.0142(4) 0.2491(4) 0.0420(19) Uani 0.725(7) 1 d D U P B 1
C33 C -0.0719(4) 0.0040(4) 0.2301(3) 0.0542(17) Uani 0.725(7) 1 d D U P B 1
H28 H -0.092224 0.055569 0.227010 0.065 Uiso 0.725(7) 1 calc R U P B 1
H29 H -0.095593 -0.012453 0.256213 0.065 Uiso 0.725(7) 1 calc R U P B 1
C34 C -0.0947(5) -0.0641(5) 0.1723(4) 0.058(2) Uani 0.725(7) 1 d D U P B 1
H30 H -0.140980 -0.104227 0.168050 0.069 Uiso 0.725(7) 1 calc R U P B 1
H31 H -0.110336 -0.040865 0.141854 0.069 Uiso 0.725(7) 1 calc R U P B 1
C35 C -0.0163(5) -0.1040(5) 0.1716(3) 0.062(2) Uani 0.725(7) 1 d D U P B 1
H32 H -0.028042 -0.164266 0.161104 0.074 Uiso 0.725(7) 1 calc R U P B 1
H33 H 0.009177 -0.092007 0.144765 0.074 Uiso 0.725(7) 1 calc R U P B 1
C36 C 0.0388(4) -0.0664(4) 0.2303(3) 0.0589(19) Uani 0.725(7) 1 d D U P B 1
H34 H 0.029112 -0.097890 0.253954 0.071 Uiso 0.725(7) 1 calc R U P B 1
H35 H 0.097530 -0.064252 0.231147 0.071 Uiso 0.725(7) 1 calc R U P B 1
O501 O 0.0321(9) -0.0073(9) 0.2442(9) 0.034(4) Uani 0.275(7) 1 d D U P B 2
C533 C -0.0400(9) -0.0025(10) 0.2637(6) 0.052(4) Uani 0.275(7) 1 d D U P B 2
H36 H -0.039584 0.053696 0.289439 0.062 Uiso 0.275(7) 1 calc R U P B 2
H37 H -0.041775 -0.041390 0.283958 0.062 Uiso 0.275(7) 1 calc R U P B 2
C534 C -0.1127(10) -0.0245(12) 0.2125(8) 0.068(5) Uani 0.275(7) 1 d D U P B 2
H38 H -0.124816 0.023464 0.200601 0.082 Uiso 0.275(7) 1 calc R U P B 2
H39 H -0.162431 -0.046617 0.218877 0.082 Uiso 0.275(7) 1 calc R U P B 2
C535 C -0.0836(13) -0.0894(16) 0.1701(11) 0.066(5) Uani 0.275(7) 1 d D U P B 2
H40 H -0.107125 -0.145008 0.165657 0.079 Uiso 0.275(7) 1 calc R U P B 2
H41 H -0.099984 -0.082109 0.133121 0.079 Uiso 0.275(7) 1 calc R U P B 2
C536 C 0.0087(12) -0.0776(11) 0.1935(9) 0.050(4) Uani 0.275(7) 1 d D U P B 2
H42 H 0.027313 -0.126954 0.201603 0.060 Uiso 0.275(7) 1 calc R U P B 2
H43 H 0.034747 -0.068896 0.165949 0.060 Uiso 0.275(7) 1 calc R U P B 2
O2 O 0.1020(9) 0.2019(5) 0.3090(11) 0.059(3) Uani 0.664(14) 1 d D U P B 1
C37 C 0.0431(8) 0.2405(8) 0.3350(8) 0.054(3) Uani 0.664(14) 1 d D U P B 1
H44 H 0.037967 0.219124 0.364708 0.065 Uiso 0.664(14) 1 calc R U P B 1
H45 H -0.011696 0.230544 0.306922 0.065 Uiso 0.664(14) 1 calc R U P B 1
C38 C 0.0754(6) 0.3314(6) 0.3598(5) 0.081(3) Uani 0.664(14) 1 d D U P B 1
H46 H 0.034466 0.363468 0.344476 0.097 Uiso 0.664(14) 1 calc R U P B 1
H47 H 0.087598 0.351242 0.401189 0.097 Uiso 0.664(14) 1 calc R U P B 1
C39 C 0.1523(6) 0.3394(5) 0.3435(6) 0.078(3) Uani 0.664(14) 1 d D U P B 1
H48 H 0.194682 0.381934 0.373987 0.094 Uiso 0.664(14) 1 calc R U P B 1
H49 H 0.140898 0.353757 0.309011 0.094 Uiso 0.664(14) 1 calc R U P B 1
C40 C 0.1804(6) 0.2550(5) 0.3333(5) 0.059(3) Uani 0.664(14) 1 d D U P B 1
H50 H 0.214064 0.244127 0.306861 0.071 Uiso 0.664(14) 1 calc R U P B 1
H51 H 0.212313 0.248775 0.368826 0.071 Uiso 0.664(14) 1 calc R U P B 1
O502 O 0.1017(19) 0.2061(9) 0.305(2) 0.054(4) Uani 0.336(14) 1 d D U P B 2
C537 C 0.0447(16) 0.2470(19) 0.3338(16) 0.066(6) Uani 0.336(14) 1 d D U P B 2
H52 H 0.017542 0.209576 0.347430 0.079 Uiso 0.336(14) 1 calc R U P B 2
H53 H 0.001608 0.264721 0.307921 0.079 Uiso 0.336(14) 1 calc R U P B 2
C538 C 0.0945(11) 0.3208(13) 0.3828(8) 0.075(5) Uani 0.336(14) 1 d D U P B 2
H54 H 0.068294 0.370959 0.383144 0.090 Uiso 0.336(14) 1 calc R U P B 2
H55 H 0.099300 0.312257 0.418811 0.090 Uiso 0.336(14) 1 calc R U P B 2
C539 C 0.1765(11) 0.3280(11) 0.3737(7) 0.075(4) Uani 0.336(14) 1 d D U P B 2
H56 H 0.218052 0.309981 0.400354 0.091 Uiso 0.336(14) 1 calc R U P B 2
H57 H 0.194922 0.385337 0.378651 0.091 Uiso 0.336(14) 1 calc R U P B 2
C540 C 0.1646(14) 0.2724(14) 0.3142(7) 0.069(5) Uani 0.336(14) 1 d D U P B 2
H58 H 0.145429 0.301761 0.287502 0.083 Uiso 0.336(14) 1 calc R U P B 2
H59 H 0.216477 0.251010 0.309437 0.083 Uiso 0.336(14) 1 calc R U P B 2
Li2 Li 0.1543(4) 0.7177(4) 0.2559(3) 0.0570(18) Uani 1 1 d D . . . .
N4 N 0.05525(18) 0.66830(17) 0.18885(11) 0.0386(7) Uani 1 1 d . . . . .
N5 N -0.04337(18) 0.73653(16) 0.23512(11) 0.0377(7) Uani 1 1 d . . . . .
N6 N 0.09090(19) 0.78389(17) 0.30681(11) 0.0413(7) Uani 1 1 d . . . . .
C41 C 0.0463(2) 0.6254(2) 0.13431(14) 0.0378(9) Uani 1 1 d . . . . .
C42 C -0.0354(2) 0.6205(2) 0.10037(15) 0.0413(9) Uani 1 1 d . . . . .
H60 H -0.055318 0.594459 0.060776 0.050 Uiso 1 1 calc R U . . .
C43 C -0.0802(2) 0.6598(2) 0.13467(14) 0.0376(8) Uani 1 1 d . . . . .
C44 C -0.0221(2) 0.69086(19) 0.19065(14) 0.0364(8) Uani 1 1 d . . . . .
C45 C 0.0051(2) 0.7770(2) 0.28675(14) 0.0376(9) Uani 1 1 d . . . . .
C46 C -0.0275(2) 0.8250(2) 0.33134(14) 0.0393(9) Uani 1 1 d . . . . .
C47 C 0.0397(2) 0.8596(2) 0.37686(14) 0.0418(9) Uani 1 1 d . . . . .
H61 H 0.038935 0.894068 0.413013 0.050 Uiso 1 1 calc R U . . .
C48 C 0.1108(2) 0.8350(2) 0.36068(14) 0.0416(9) Uani 1 1 d D . . . .
C49 C 0.1132(2) 0.5872(2) 0.11406(14) 0.0401(9) Uani 1 1 d . . . . .
C50 C 0.1818(2) 0.5714(2) 0.14978(16) 0.0520(10) Uani 1 1 d . . . . .
H62 H 0.185218 0.583768 0.188245 0.062 Uiso 1 1 calc R U . . .
C51 C 0.2457(3) 0.5379(3) 0.13009(18) 0.0637(12) Uani 1 1 d . . . . .
H63 H 0.293195 0.529078 0.155277 0.076 Uiso 1 1 calc R U . . .
C52 C 0.2403(3) 0.5174(3) 0.07399(18) 0.0589(11) Uani 1 1 d . . . . .
H64 H 0.283710 0.493821 0.060470 0.071 Uiso 1 1 calc R U . . .
C53 C 0.1727(3) 0.5311(2) 0.03788(17) 0.0539(11) Uani 1 1 d . . . . .
H65 H 0.168912 0.516638 -0.000806 0.065 Uiso 1 1 calc R U . . .
C54 C 0.1094(2) 0.5661(2) 0.05775(15) 0.0459(9) Uani 1 1 d . . . . .
H66 H 0.062767 0.575885 0.032396 0.055 Uiso 1 1 calc R U . . .
C55 C -0.1681(2) 0.6691(2) 0.11711(14) 0.0389(9) Uani 1 1 d . . . . .
C56 C -0.2044(3) 0.6683(2) 0.06260(16) 0.0561(11) Uani 1 1 d . . . . .
H67 H -0.171753 0.662429 0.037656 0.067 Uiso 1 1 calc R U . . .
C57 C -0.2873(3) 0.6759(3) 0.04436(17) 0.0640(12) Uani 1 1 d . . . . .
H68 H -0.310882 0.675388 0.007233 0.077 Uiso 1 1 calc R U . . .
C58 C -0.3350(3) 0.6841(2) 0.07975(18) 0.0565(11) Uani 1 1 d . . . . .
H69 H -0.391800 0.689342 0.067093 0.068 Uiso 1 1 calc R U . . .
C59 C -0.3016(2) 0.6848(2) 0.13330(17) 0.0478(10) Uani 1 1 d . . . . .
H70 H -0.335210 0.690514 0.157684 0.057 Uiso 1 1 calc R U . . .
C60 C -0.2181(2) 0.6771(2) 0.15210(15) 0.0425(9) Uani 1 1 d . . . . .
H71 H -0.195340 0.677284 0.189246 0.051 Uiso 1 1 calc R U . . .
C61 C -0.1139(2) 0.83529(19) 0.32960(14) 0.0383(9) Uani 1 1 d . . . . .
C62 C -0.1739(2) 0.8310(2) 0.28099(15) 0.0447(9) Uani 1 1 d . . . . .
H72 H -0.159829 0.820755 0.246996 0.054 Uiso 1 1 calc R U . . .
C63 C -0.2547(3) 0.8417(2) 0.28163(16) 0.0477(10) Uani 1 1 d . . . . .
H73 H -0.295465 0.836902 0.247715 0.057 Uiso 1 1 calc R U . . .
C64 C -0.2764(3) 0.8589(2) 0.33019(16) 0.0505(10) Uani 1 1 d . . . . .
H74 H -0.331667 0.866325 0.330134 0.061 Uiso 1 1 calc R U . . .
C65 C -0.2172(3) 0.8654(2) 0.37919(17) 0.0556(11) Uani 1 1 d . . . . .
H75 H -0.231385 0.878154 0.413316 0.067 Uiso 1 1 calc R U . . .
C66 C -0.1372(3) 0.8533(2) 0.37878(16) 0.0529(11) Uani 1 1 d . . . . .
H76 H -0.097052 0.857401 0.412806 0.063 Uiso 1 1 calc R U . . .
C67 C 0.1984(5) 0.8594(12) 0.3961(5) 0.042(3) Uani 0.71(2) 1 d D U P C 1
C68 C 0.2152(8) 0.9260(14) 0.4463(6) 0.040(3) Uani 0.71(2) 1 d D U P C 1
H77 H 0.171398 0.953793 0.456399 0.048 Uiso 0.71(2) 1 calc R U P C 1
C69 C 0.2948(8) 0.9518(14) 0.4815(6) 0.049(3) Uani 0.71(2) 1 d D U P C 1
H78 H 0.305437 0.999041 0.514336 0.059 Uiso 0.71(2) 1 calc R U P C 1
C70 C 0.3591(7) 0.9102(7) 0.4696(4) 0.050(3) Uani 0.71(2) 1 d D U P C 1
H79 H 0.413209 0.927483 0.494880 0.060 Uiso 0.71(2) 1 calc R U P C 1
C71 C 0.3444(5) 0.8438(8) 0.4213(3) 0.055(2) Uani 0.71(2) 1 d D U P C 1
H80 H 0.388528 0.815466 0.412312 0.067 Uiso 0.71(2) 1 calc R U P C 1
C72 C 0.2647(5) 0.8182(7) 0.3853(3) 0.052(2) Uani 0.71(2) 1 d D U P C 1
H81 H 0.254977 0.771142 0.352398 0.063 Uiso 0.71(2) 1 calc R U P C 1
C567 C 0.1925(9) 0.870(3) 0.4002(14) 0.044(5) Uani 0.29(2) 1 d D U P C 2
C568 C 0.2072(17) 0.926(3) 0.4542(13) 0.036(5) Uani 0.29(2) 1 d D U P C 2
H82 H 0.162393 0.945469 0.467869 0.043 Uiso 0.29(2) 1 calc R U P C 2
C569 C 0.2874(17) 0.954(3) 0.4879(13) 0.037(4) Uani 0.29(2) 1 d D U P C 2
H83 H 0.297955 0.988353 0.526063 0.044 Uiso 0.29(2) 1 calc R U P C 2
C570 C 0.3522(16) 0.9331(15) 0.4660(9) 0.044(5) Uani 0.29(2) 1 d D U P C 2
H84 H 0.407204 0.955424 0.488328 0.053 Uiso 0.29(2) 1 calc R U P C 2
C571 C 0.3373(11) 0.8796(16) 0.4120(9) 0.060(5) Uani 0.29(2) 1 d D U P C 2
H85 H 0.382325 0.861279 0.398412 0.071 Uiso 0.29(2) 1 calc R U P C 2
C572 C 0.2574(12) 0.8520(16) 0.3771(9) 0.060(5) Uani 0.29(2) 1 d D U P C 2
H86 H 0.247136 0.821171 0.338391 0.072 Uiso 0.29(2) 1 calc R U P C 2
O3 O 0.1955(7) 0.6353(8) 0.2892(6) 0.061(2) Uani 0.724(15) 1 d D U P D 1
C73 C 0.2751(6) 0.6108(10) 0.3090(6) 0.072(4) Uani 0.724(15) 1 d D U P D 1
H87 H 0.311332 0.656058 0.341488 0.087 Uiso 0.724(15) 1 calc R U P D 1
H88 H 0.302294 0.594592 0.278899 0.087 Uiso 0.724(15) 1 calc R U P D 1
C74 C 0.2565(5) 0.5385(6) 0.3260(5) 0.088(3) Uani 0.724(15) 1 d D U P D 1
H89 H 0.268495 0.487423 0.300383 0.105 Uiso 0.724(15) 1 calc R U P D 1
H90 H 0.290623 0.547139 0.364759 0.105 Uiso 0.724(15) 1 calc R U P D 1
C75 C 0.1678(5) 0.5327(7) 0.3224(5) 0.089(3) Uani 0.724(15) 1 d D U P D 1
H91 H 0.140061 0.476502 0.298861 0.107 Uiso 0.724(15) 1 calc R U P D 1
H92 H 0.161062 0.544902 0.360358 0.107 Uiso 0.724(15) 1 calc R U P D 1
C76 C 0.1337(5) 0.5880(7) 0.2993(5) 0.084(3) Uani 0.724(15) 1 d D U P D 1
H93 H 0.107128 0.625400 0.325050 0.101 Uiso 0.724(15) 1 calc R U P D 1
H94 H 0.090679 0.558665 0.263514 0.101 Uiso 0.724(15) 1 calc R U P D 1
O503 O 0.200(2) 0.6269(19) 0.2817(15) 0.055(5) Uani 0.276(15) 1 d D U P D 2
C573 C 0.2752(17) 0.597(3) 0.3049(17) 0.067(6) Uani 0.276(15) 1 d D U P D 2
H95 H 0.322703 0.640652 0.318570 0.081 Uiso 0.276(15) 1 calc R U P D 2
H96 H 0.285738 0.549385 0.275629 0.081 Uiso 0.276(15) 1 calc R U P D 2
C574 C 0.2649(13) 0.5720(19) 0.3527(12) 0.090(5) Uani 0.276(15) 1 d D U P D 2
H97 H 0.276822 0.514960 0.347344 0.108 Uiso 0.276(15) 1 calc R U P D 2
H98 H 0.302624 0.608898 0.388848 0.108 Uiso 0.276(15) 1 calc R U P D 2
C575 C 0.1768(12) 0.5786(18) 0.3519(12) 0.080(4) Uani 0.276(15) 1 d D U P D 2
H99 H 0.144132 0.523507 0.336506 0.096 Uiso 0.276(15) 1 calc R U P D 2
H100 H 0.172962 0.606826 0.390227 0.096 Uiso 0.276(15) 1 calc R U P D 2
C576 C 0.1477(14) 0.6258(17) 0.3163(12) 0.082(6) Uani 0.276(15) 1 d D U P D 2
H101 H 0.091012 0.601868 0.292056 0.098 Uiso 0.276(15) 1 calc R U P D 2
H102 H 0.145857 0.682776 0.339804 0.098 Uiso 0.276(15) 1 calc R U P D 2
O4 O 0.2504(3) 0.7722(3) 0.2457(2) 0.0484(14) Uani 0.640(7) 1 d D U P D 1
C77 C 0.2240(6) 0.8477(5) 0.2410(4) 0.073(2) Uani 0.640(7) 1 d D U P D 1
H103 H 0.269051 0.893880 0.262478 0.088 Uiso 0.640(7) 1 calc R U P D 1
H104 H 0.175802 0.859793 0.255310 0.088 Uiso 0.640(7) 1 calc R U P D 1
C78 C 0.2013(8) 0.8347(7) 0.1789(4) 0.073(3) Uani 0.640(7) 1 d D U P D 1
H105 H 0.208483 0.887227 0.172454 0.088 Uiso 0.640(7) 1 calc R U P D 1
H106 H 0.143709 0.808156 0.159575 0.088 Uiso 0.640(7) 1 calc R U P D 1
C79 C 0.2624(8) 0.7782(10) 0.1592(4) 0.056(3) Uani 0.640(7) 1 d D U P D 1
H107 H 0.304158 0.807732 0.149657 0.067 Uiso 0.640(7) 1 calc R U P D 1
H108 H 0.233620 0.729814 0.125986 0.067 Uiso 0.640(7) 1 calc R U P D 1
C80 C 0.3025(4) 0.7526(5) 0.2095(3) 0.0556(19) Uani 0.640(7) 1 d D U P D 1
H109 H 0.306474 0.693012 0.196976 0.067 Uiso 0.640(7) 1 calc R U P D 1
H110 H 0.358601 0.782882 0.229321 0.067 Uiso 0.640(7) 1 calc R U P D 1
O504 O 0.2107(5) 0.7907(6) 0.2266(3) 0.041(2) Uani 0.360(7) 1 d D U P D 2
C577 C 0.1867(12) 0.8093(12) 0.1749(7) 0.058(4) Uani 0.360(7) 1 d D U P D 2
H111 H 0.181375 0.868314 0.183107 0.070 Uiso 0.360(7) 1 calc R U P D 2
H112 H 0.133369 0.776735 0.149811 0.070 Uiso 0.360(7) 1 calc R U P D 2
C578 C 0.2548(12) 0.787(2) 0.1478(8) 0.060(4) Uani 0.360(7) 1 d D U P D 2
H113 H 0.242279 0.729324 0.121197 0.071 Uiso 0.360(7) 1 calc R U P D 2
H114 H 0.263298 0.823882 0.127572 0.071 Uiso 0.360(7) 1 calc R U P D 2
C579 C 0.3288(7) 0.7965(9) 0.1968(5) 0.072(4) Uani 0.360(7) 1 d D U P D 2
H115 H 0.369922 0.842088 0.201547 0.086 Uiso 0.360(7) 1 calc R U P D 2
H116 H 0.354880 0.745481 0.190860 0.086 Uiso 0.360(7) 1 calc R U P D 2
C580 C 0.2983(6) 0.8150(9) 0.2480(5) 0.067(4) Uani 0.360(7) 1 d D U P D 2
H117 H 0.324333 0.783461 0.271830 0.080 Uiso 0.360(7) 1 calc R U P D 2
H118 H 0.311175 0.874257 0.270598 0.080 Uiso 0.360(7) 1 calc R U P D 2
Li3 Li 0.8160(4) 0.4197(3) 0.2493(2) 0.0483(16) Uani 1 1 d D . . . .
N7 N 0.85657(17) 0.38373(16) 0.31551(11) 0.0339(7) Uani 1 1 d . . . . .
N8 N 0.79272(16) 0.24047(16) 0.26766(11) 0.0322(6) Uani 1 1 d . . . . .
N9 N 0.75500(16) 0.31009(16) 0.19996(11) 0.0327(6) Uani 1 1 d . . . . .
C81 C 0.8934(2) 0.4262(2) 0.36981(13) 0.0345(8) Uani 1 1 d . . . . .
C82 C 0.8953(2) 0.37631(19) 0.40343(14) 0.0358(8) Uani 1 1 d . . . . .
H119 H 0.917098 0.393737 0.443118 0.043 Uiso 1 1 calc R U . . .
C83 C 0.8601(2) 0.2987(2) 0.36844(13) 0.0332(8) Uani 1 1 d . . . . .
C84 C 0.8349(2) 0.30414(19) 0.31309(13) 0.0316(8) Uani 1 1 d . . . . .
C85 C 0.7581(2) 0.24160(19) 0.21671(13) 0.0314(8) Uani 1 1 d . . . . .
C86 C 0.7172(2) 0.16880(19) 0.16884(13) 0.0322(8) Uani 1 1 d . . . . .
C87 C 0.6929(2) 0.19559(19) 0.12399(14) 0.0337(8) Uani 1 1 d . . . . .
H120 H 0.665480 0.162661 0.086154 0.040 Uiso 1 1 calc R U . . .
C88 C 0.7166(2) 0.2819(2) 0.14501(14) 0.0334(8) Uani 1 1 d . . . . .
C89 C 0.9278(2) 0.51311(19) 0.39001(13) 0.0345(8) Uani 1 1 d . . . . .
C90 C 0.9483(2) 0.5497(2) 0.35429(15) 0.0408(9) Uani 1 1 d . . . . .
H121 H 0.942277 0.517308 0.316355 0.049 Uiso 1 1 calc R U . . .
C91 C 0.9773(2) 0.6322(2) 0.37340(15) 0.0444(9) Uani 1 1 d . . . . .
H122 H 0.989583 0.656287 0.348249 0.053 Uiso 1 1 calc R U . . .
C92 C 0.9886(2) 0.6805(2) 0.42892(15) 0.0429(9) Uani 1 1 d . . . . .
H123 H 1.009395 0.737132 0.442005 0.052 Uiso 1 1 calc R U . . .
C93 C 0.9693(2) 0.6454(2) 0.46492(15) 0.0454(9) Uani 1 1 d . . . . .
H124 H 0.976149 0.678072 0.502932 0.054 Uiso 1 1 calc R U . . .
C94 C 0.9399(2) 0.5626(2) 0.44565(14) 0.0417(9) Uani 1 1 d . . . . .
H125 H 0.927727 0.538921 0.471029 0.050 Uiso 1 1 calc R U . . .
C95 C 0.8500(2) 0.2266(2) 0.38538(14) 0.0335(8) Uani 1 1 d . . . . .
C96 C 0.8431(2) 0.2376(2) 0.43876(14) 0.0407(9) Uani 1 1 d . . . . .
H126 H 0.843538 0.291471 0.463564 0.049 Uiso 1 1 calc R U . . .
C97 C 0.8358(2) 0.1717(2) 0.45617(15) 0.0472(10) Uani 1 1 d . . . . .
H127 H 0.831759 0.180632 0.492921 0.057 Uiso 1 1 calc R U . . .
C98 C 0.8341(2) 0.0929(2) 0.42098(15) 0.0454(10) Uani 1 1 d . . . . .
H128 H 0.828148 0.047584 0.432973 0.054 Uiso 1 1 calc R U . . .
C99 C 0.8412(2) 0.0807(2) 0.36782(15) 0.0411(9) Uani 1 1 d . . . . .
H129 H 0.840853 0.026701 0.343322 0.049 Uiso 1 1 calc R U . . .
C100 C 0.8489(2) 0.1470(2) 0.35013(14) 0.0368(8) Uani 1 1 d . . . . .
H130 H 0.853561 0.137777 0.313507 0.044 Uiso 1 1 calc R U . . .
C101 C 0.7058(2) 0.08294(19) 0.16666(13) 0.0324(8) Uani 1 1 d . . . . .
C102 C 0.7059(2) 0.0641(2) 0.21454(14) 0.0379(8) Uani 1 1 d . . . . .
H131 H 0.713429 0.107077 0.249387 0.045 Uiso 1 1 calc R U . . .
C103 C 0.6951(2) -0.0166(2) 0.21122(15) 0.0459(10) Uani 1 1 d . . . . .
H132 H 0.696105 -0.028511 0.244144 0.055 Uiso 1 1 calc R U . . .
C104 C 0.6829(2) -0.0798(2) 0.16154(15) 0.0445(9) Uani 1 1 d . . . . .
H133 H 0.675023 -0.135079 0.159998 0.053 Uiso 1 1 calc R U . . .
C105 C 0.6820(2) -0.0628(2) 0.11326(15) 0.0425(9) Uani 1 1 d . . . . .
H134 H 0.673565 -0.106206 0.078520 0.051 Uiso 1 1 calc R U . . .
C106 C 0.6937(2) 0.0184(2) 0.11636(14) 0.0387(9) Uani 1 1 d . . . . .
H135 H 0.693337 0.030013 0.083430 0.046 Uiso 1 1 calc R U . . .
C107 C 0.7037(2) 0.3371(2) 0.11199(14) 0.0344(8) Uani 1 1 d . . . . .
C108 C 0.7168(2) 0.3145(2) 0.05946(14) 0.0402(9) Uani 1 1 d . . . . .
H136 H 0.730763 0.261380 0.043506 0.048 Uiso 1 1 calc R U . . .
C109 C 0.7097(2) 0.3683(2) 0.03017(15) 0.0487(10) Uani 1 1 d . . . . .
H137 H 0.720433 0.352599 -0.005193 0.058 Uiso 1 1 calc R U . . .
C110 C 0.6871(2) 0.4450(2) 0.05223(16) 0.0493(10) Uani 1 1 d . . . . .
H138 H 0.682907 0.482330 0.032353 0.059 Uiso 1 1 calc R U . . .
C111 C 0.6707(2) 0.4670(2) 0.10325(16) 0.0453(9) Uani 1 1 d . . . . .
H139 H 0.653218 0.518826 0.117852 0.054 Uiso 1 1 calc R U . . .
C112 C 0.6795(2) 0.4140(2) 0.13332(14) 0.0385(8) Uani 1 1 d . . . . .
H140 H 0.669050 0.430174 0.168760 0.046 Uiso 1 1 calc R U . . .
O5 O 0.90358(17) 0.44098(15) 0.21631(10) 0.0525(7) Uani 1 1 d D . . . .
C113 C 0.9076(3) 0.4831(2) 0.17736(16) 0.0565(11) Uani 1 1 d D U . . .
H141 H 0.934937 0.540277 0.197923 0.068 Uiso 1 1 calc R U . . .
H142 H 0.851505 0.484330 0.154132 0.068 Uiso 1 1 calc R U . . .
C114 C 0.9573(3) 0.4345(3) 0.1410(2) 0.0824(15) Uani 1 1 d D U . . .
H143 H 0.932271 0.428417 0.101111 0.099 Uiso 1 1 calc R U . . .
H144 H 1.014788 0.461768 0.153415 0.099 Uiso 1 1 calc R U . . .
C115 C 0.9546(3) 0.3521(3) 0.14877(19) 0.0733(13) Uani 1 1 d D U . . .
H145 H 0.904324 0.314800 0.122754 0.088 Uiso 1 1 calc R U . . .
H146 H 1.003876 0.325656 0.143258 0.088 Uiso 1 1 calc R U . . .
C116 C 0.9534(3) 0.3754(2) 0.20776(17) 0.0581(11) Uani 1 1 d D U . . .
H147 H 0.929309 0.328104 0.214444 0.070 Uiso 1 1 calc R U . . .
H148 H 1.010046 0.393964 0.233648 0.070 Uiso 1 1 calc R U . . .
O6 O 0.7504(16) 0.5105(9) 0.2725(11) 0.053(4) Uani 0.510(12) 1 d D U P E 1
C117 C 0.7051(15) 0.5190(8) 0.3134(9) 0.073(4) Uani 0.510(12) 1 d D U P E 1
H149 H 0.723873 0.483731 0.335999 0.088 Uiso 0.510(12) 1 calc R U P E 1
H150 H 0.645263 0.502935 0.294261 0.088 Uiso 0.510(12) 1 calc R U P E 1
C118 C 0.7225(8) 0.6075(6) 0.3499(5) 0.077(3) Uani 0.510(12) 1 d D U P E 1
H151 H 0.675190 0.624794 0.364229 0.092 Uiso 0.510(12) 1 calc R U P E 1
H152 H 0.772214 0.617261 0.382192 0.092 Uiso 0.510(12) 1 calc R U P E 1
C119 C 0.7353(9) 0.6513(6) 0.3145(6) 0.089(3) Uani 0.510(12) 1 d D U P E 1
H153 H 0.781157 0.696783 0.335393 0.107 Uiso 0.510(12) 1 calc R U P E 1
H154 H 0.684868 0.674521 0.300825 0.107 Uiso 0.510(12) 1 calc R U P E 1
C120 C 0.7562(12) 0.5902(8) 0.2658(6) 0.071(4) Uani 0.510(12) 1 d D U P E 1
H155 H 0.717116 0.588039 0.229794 0.085 Uiso 0.510(12) 1 calc R U P E 1
H156 H 0.812743 0.606376 0.265710 0.085 Uiso 0.510(12) 1 calc R U P E 1
O506 O 0.7680(18) 0.5183(10) 0.2704(12) 0.053(4) Uani 0.490(12) 1 d D U P E 2
C617 C 0.7163(16) 0.5266(8) 0.3065(10) 0.070(4) Uani 0.490(12) 1 d D U P E 2
H157 H 0.744740 0.514727 0.340599 0.084 Uiso 0.490(12) 1 calc R U P E 2
H158 H 0.664219 0.488675 0.286799 0.084 Uiso 0.490(12) 1 calc R U P E 2
C618 C 0.6999(9) 0.6136(7) 0.3212(6) 0.069(3) Uani 0.490(12) 1 d D U P E 2
H159 H 0.740775 0.649644 0.356244 0.083 Uiso 0.490(12) 1 calc R U P E 2
H160 H 0.643591 0.619181 0.324734 0.083 Uiso 0.490(12) 1 calc R U P E 2
C619 C 0.7099(8) 0.6312(7) 0.2698(6) 0.083(3) Uani 0.490(12) 1 d D U P E 2
H161 H 0.659285 0.608870 0.237734 0.099 Uiso 0.490(12) 1 calc R U P E 2
H162 H 0.721292 0.690968 0.278193 0.099 Uiso 0.490(12) 1 calc R U P E 2
C620 C 0.7806(9) 0.5896(9) 0.2570(8) 0.061(3) Uani 0.490(12) 1 d D U P E 2
H163 H 0.777857 0.575772 0.216915 0.073 Uiso 0.490(12) 1 calc R U P E 2
H164 H 0.833964 0.623344 0.280789 0.073 Uiso 0.490(12) 1 calc R U P E 2
Li4 Li 0.4511(3) 0.3746(3) 0.2329(2) 0.0392(14) Uani 1 1 d D . . . .
N10 N 0.46421(16) 0.43071(15) 0.18048(10) 0.0307(6) Uani 1 1 d . . . . .
N11 N 0.47835(16) 0.56797(15) 0.24930(10) 0.0285(6) Uani 1 1 d . . . . .
N12 N 0.45906(16) 0.47466(15) 0.29890(11) 0.0315(6) Uani 1 1 d . . . . .
C121 C 0.4630(2) 0.40590(19) 0.12641(13) 0.0316(8) Uani 1 1 d . . . . .
C122 C 0.46969(19) 0.47419(19) 0.10789(13) 0.0312(8) Uani 1 1 d . . . . .
H165 H 0.469613 0.471204 0.071198 0.037 Uiso 1 1 calc R U . . .
C123 C 0.47621(19) 0.54423(19) 0.15225(13) 0.0299(7) Uani 1 1 d . . . . .
C124 C 0.47281(19) 0.51624(19) 0.19868(13) 0.0286(7) Uani 1 1 d . . . . .
C125 C 0.4748(2) 0.55130(19) 0.29484(13) 0.0305(8) Uani 1 1 d . . . . .
C126 C 0.4887(2) 0.61496(19) 0.34877(13) 0.0302(7) Uani 1 1 d . . . . .
C127 C 0.4808(2) 0.57530(19) 0.38457(14) 0.0355(8) Uani 1 1 d . . . . .
H166 H 0.487122 0.600192 0.423543 0.043 Uiso 1 1 calc R U . . .
C128 C 0.4615(2) 0.49027(19) 0.35308(13) 0.0328(8) Uani 1 1 d D . . . .
C129 C 0.4585(2) 0.31933(19) 0.09290(13) 0.0335(8) Uani 1 1 d . . . . .
C130 C 0.4241(2) 0.2568(2) 0.10588(14) 0.0474(10) Uani 1 1 d . . . . .
H167 H 0.401142 0.270454 0.136400 0.057 Uiso 1 1 calc R U . . .
C131 C 0.4228(3) 0.1750(2) 0.07500(15) 0.0492(10) Uani 1 1 d . . . . .
H168 H 0.399363 0.133183 0.084617 0.059 Uiso 1 1 calc R U . . .
C132 C 0.4555(2) 0.1541(2) 0.03020(14) 0.0438(9) Uani 1 1 d . . . . .
H169 H 0.455911 0.098052 0.009676 0.053 Uiso 1 1 calc R U . . .
C133 C 0.4875(2) 0.2148(2) 0.01553(14) 0.0405(9) Uani 1 1 d . . . . .
H170 H 0.508327 0.200535 -0.015960 0.049 Uiso 1 1 calc R U . . .
C134 C 0.4894(2) 0.2967(2) 0.04640(13) 0.0358(8) Uani 1 1 d . . . . .
H171 H 0.511972 0.338073 0.035968 0.043 Uiso 1 1 calc R U . . .
C135 C 0.48113(19) 0.62901(19) 0.15261(13) 0.0306(7) Uani 1 1 d . . . . .
C136 C 0.4468(2) 0.6449(2) 0.10341(15) 0.0401(9) Uani 1 1 d . . . . .
H172 H 0.419972 0.600508 0.069862 0.048 Uiso 1 1 calc R U . . .
C137 C 0.4508(2) 0.7236(2) 0.10243(16) 0.0482(10) Uani 1 1 d . . . . .
H173 H 0.425927 0.733134 0.068537 0.058 Uiso 1 1 calc R U . . .
C138 C 0.4912(2) 0.7893(2) 0.15086(16) 0.0525(11) Uani 1 1 d . . . . .
H174 H 0.494742 0.843707 0.150192 0.063 Uiso 1 1 calc R U . . .
C139 C 0.5257(2) 0.7743(2) 0.19958(16) 0.0506(10) Uani 1 1 d . . . . .
H175 H 0.552806 0.818903 0.232925 0.061 Uiso 1 1 calc R U . . .
C140 C 0.5217(2) 0.6954(2) 0.20087(14) 0.0392(9) Uani 1 1 d . . . . .
H176 H 0.546705 0.686292 0.234882 0.047 Uiso 1 1 calc R U . . .
C141 C 0.5081(2) 0.70469(19) 0.36330(13) 0.0312(8) Uani 1 1 d . . . . .
C142 C 0.4758(2) 0.7441(2) 0.32564(14) 0.0377(8) Uani 1 1 d . . . . .
H177 H 0.441382 0.712809 0.289112 0.045 Uiso 1 1 calc R U . . .
C143 C 0.4929(2) 0.8282(2) 0.34054(15) 0.0428(9) Uani 1 1 d . . . . .
H178 H 0.469686 0.854411 0.314511 0.051 Uiso 1 1 calc R U . . .
C144 C 0.5438(2) 0.8743(2) 0.39338(15) 0.0413(9) Uani 1 1 d . . . . .
H179 H 0.556178 0.931998 0.403545 0.050 Uiso 1 1 calc R U . . .
C145 C 0.5766(2) 0.8361(2) 0.43119(14) 0.0439(9) Uani 1 1 d . . . . .
H180 H 0.611352 0.867466 0.467584 0.053 Uiso 1 1 calc R U . . .
C146 C 0.5589(2) 0.7522(2) 0.41615(14) 0.0404(9) Uani 1 1 d . . . . .
H181 H 0.581953 0.726384 0.442452 0.049 Uiso 1 1 calc R U . . .
C147 C 0.4416(6) 0.4253(4) 0.3743(3) 0.0338(10) Uani 0.912(6) 1 d D U P F 1
C148 C 0.4369(3) 0.4454(3) 0.42883(17) 0.0528(14) Uani 0.912(6) 1 d D U P F 1
H182 H 0.447657 0.501384 0.452430 0.063 Uiso 0.912(6) 1 calc R U P F 1
C149 C 0.4173(3) 0.3866(3) 0.44977(17) 0.0569(15) Uani 0.912(6) 1 d D U P F 1
H183 H 0.414319 0.402275 0.487232 0.068 Uiso 0.912(6) 1 calc R U P F 1
C150 C 0.4017(4) 0.3038(4) 0.4159(2) 0.0498(13) Uani 0.912(6) 1 d D U P F 1
H184 H 0.388194 0.262721 0.429894 0.060 Uiso 0.912(6) 1 calc R U P F 1
C151 C 0.4062(3) 0.2833(3) 0.3624(2) 0.0471(15) Uani 0.912(6) 1 d D U P F 1
H185 H 0.396330 0.227240 0.338967 0.056 Uiso 0.912(6) 1 calc R U P F 1
C152 C 0.4251(3) 0.3431(3) 0.3419(2) 0.0430(14) Uani 0.912(6) 1 d D U P F 1
H186 H 0.426800 0.327112 0.304100 0.052 Uiso 0.912(6) 1 calc R U P F 1
C647 C 0.442(7) 0.424(5) 0.373(3) 0.043(7) Uani 0.088(6) 1 d D U P F 2
C648 C 0.494(3) 0.434(2) 0.4260(16) 0.051(6) Uani 0.088(6) 1 d D U P F 2
H187 H 0.531981 0.482121 0.446672 0.061 Uiso 0.088(6) 1 calc R U P F 2
C649 C 0.490(3) 0.372(2) 0.4483(14) 0.051(6) Uani 0.088(6) 1 d D U P F 2
H188 H 0.534407 0.368199 0.478056 0.061 Uiso 0.088(6) 1 calc R U P F 2
C650 C 0.418(4) 0.316(4) 0.425(2) 0.050(7) Uani 0.088(6) 1 d D U P F 2
H189 H 0.395457 0.293959 0.447253 0.060 Uiso 0.088(6) 1 calc R U P F 2
C651 C 0.382(3) 0.294(3) 0.368(2) 0.048(7) Uani 0.088(6) 1 d D U P F 2
H190 H 0.348670 0.242277 0.347179 0.058 Uiso 0.088(6) 1 calc R U P F 2
C652 C 0.395(3) 0.349(3) 0.3421(17) 0.041(6) Uani 0.088(6) 1 d D U P F 2
H191 H 0.371423 0.334985 0.302699 0.049 Uiso 0.088(6) 1 calc R U P F 2
O7 O 0.53483(16) 0.30645(14) 0.25087(10) 0.0485(7) Uani 1 1 d D . . . .
C153 C 0.6084(3) 0.3312(2) 0.30054(18) 0.0569(11) Uani 1 1 d D U . . .
H192 H 0.602852 0.382256 0.329447 0.068 Uiso 1 1 calc R U . . .
H193 H 0.658919 0.340198 0.290025 0.068 Uiso 1 1 calc R U . . .
C154 C 0.6110(3) 0.2598(2) 0.32168(17) 0.0591(11) Uani 1 1 d D U . . .
H194 H 0.667654 0.245244 0.330837 0.071 Uiso 1 1 calc R U . . .
H195 H 0.592128 0.273442 0.355711 0.071 Uiso 1 1 calc R U . . .
C155 C 0.5534(3) 0.1897(2) 0.27423(17) 0.0631(12) Uani 1 1 d D U . . .
H196 H 0.581129 0.139959 0.265115 0.076 Uiso 1 1 calc R U . . .
H197 H 0.503425 0.176650 0.284106 0.076 Uiso 1 1 calc R U . . .
C156 C 0.5321(3) 0.2203(2) 0.22633(17) 0.0598(11) Uani 1 1 d D U . . .
H198 H 0.572318 0.207345 0.204574 0.072 Uiso 1 1 calc R U . . .
H199 H 0.476245 0.195088 0.200991 0.072 Uiso 1 1 calc R U . . .
O8 O 0.3330(2) 0.3220(4) 0.2056(4) 0.0496(11) Uani 0.895(6) 1 d D U P G 1
C157 C 0.2846(3) 0.2466(3) 0.1968(3) 0.0729(17) Uani 0.895(6) 1 d D U P G 1
H200 H 0.296303 0.233985 0.231944 0.087 Uiso 0.895(6) 1 calc R U P G 1
H201 H 0.297067 0.200388 0.167502 0.087 Uiso 0.895(6) 1 calc R U P G 1
C158 C 0.1968(4) 0.2601(4) 0.1785(3) 0.104(2) Uani 0.895(6) 1 d D U P G 1
H202 H 0.166483 0.248348 0.203084 0.125 Uiso 0.895(6) 1 calc R U P G 1
H203 H 0.169910 0.223238 0.139421 0.125 Uiso 0.895(6) 1 calc R U P G 1
C159 C 0.1964(3) 0.3489(3) 0.1823(3) 0.091(2) Uani 0.895(6) 1 d D U P G 1
H204 H 0.155099 0.354005 0.149426 0.110 Uiso 0.895(6) 1 calc R U P G 1
H205 H 0.184255 0.382543 0.217004 0.110 Uiso 0.895(6) 1 calc R U P G 1
C160 C 0.2810(3) 0.3737(3) 0.1832(3) 0.0691(16) Uani 0.895(6) 1 d D U P G 1
H206 H 0.283059 0.366789 0.144726 0.083 Uiso 0.895(6) 1 calc R U P G 1
H207 H 0.299387 0.432066 0.207009 0.083 Uiso 0.895(6) 1 calc R U P G 1
O508 O 0.3353(14) 0.320(3) 0.206(4) 0.049(7) Uani 0.105(6) 1 d D U P G 2
C657 C 0.274(2) 0.251(2) 0.167(2) 0.098(8) Uani 0.105(6) 1 d D U P G 2
H208 H 0.266388 0.208758 0.183632 0.117 Uiso 0.105(6) 1 calc R U P G 2
H209 H 0.288525 0.224790 0.131521 0.117 Uiso 0.105(6) 1 calc R U P G 2
C658 C 0.198(2) 0.294(3) 0.1569(16) 0.096(6) Uani 0.105(6) 1 d D U P G 2
H210 H 0.203051 0.332064 0.136426 0.116 Uiso 0.105(6) 1 calc R U P G 2
H211 H 0.146952 0.254932 0.136754 0.116 Uiso 0.105(6) 1 calc R U P G 2
C659 C 0.203(2) 0.340(3) 0.2175(19) 0.085(7) Uani 0.105(6) 1 d D U P G 2
H212 H 0.162811 0.379225 0.221631 0.102 Uiso 0.105(6) 1 calc R U P G 2
H213 H 0.197801 0.302067 0.238264 0.102 Uiso 0.105(6) 1 calc R U P G 2
C660 C 0.290(2) 0.380(2) 0.2333(19) 0.073(7) Uani 0.105(6) 1 d D U P G 2
H214 H 0.290257 0.428206 0.220705 0.088 Uiso 0.105(6) 1 calc R U P G 2
H215 H 0.314510 0.399599 0.274548 0.088 Uiso 0.105(6) 1 calc R U P G 2
C161 C 0.6628(14) 0.3044(14) 0.5088(12) 0.207(7) Uani 0.5 1 d D U P H 1
H216 H 0.682390 0.276260 0.535761 0.310 Uiso 0.5 1 calc R U P H 1
H217 H 0.611112 0.325252 0.513050 0.310 Uiso 0.5 1 calc R U P H 1
H218 H 0.653329 0.265669 0.470584 0.310 Uiso 0.5 1 calc R U P H 1
C162 C 0.7248(11) 0.3728(11) 0.5195(7) 0.202(5) Uani 0.5 1 d D U P H 1
H219 H 0.777236 0.351721 0.515857 0.243 Uiso 0.5 1 calc R U P H 1
H220 H 0.734972 0.411370 0.558371 0.243 Uiso 0.5 1 calc R U P H 1
C163 C 0.6966(14) 0.4181(10) 0.4785(8) 0.192(5) Uani 0.5 1 d D U P H 1
H221 H 0.695171 0.382960 0.440105 0.231 Uiso 0.5 1 calc R U P H 1
H222 H 0.640587 0.432815 0.477896 0.231 Uiso 0.5 1 calc R U P H 1
C164 C 0.7580(11) 0.4949(10) 0.4983(8) 0.194(5) Uani 0.5 1 d D U P H 1
H223 H 0.813172 0.480343 0.496057 0.233 Uiso 0.5 1 calc R U P H 1
H224 H 0.762533 0.528227 0.537661 0.233 Uiso 0.5 1 calc R U P H 1
C165 C 0.7240(14) 0.5435(11) 0.4584(7) 0.183(6) Uani 0.5 1 d D U P H 1
H225 H 0.761631 0.594123 0.469419 0.274 Uiso 0.5 1 calc R U P H 1
H226 H 0.719770 0.509686 0.419667 0.274 Uiso 0.5 1 calc R U P H 1
H227 H 0.669399 0.557317 0.461052 0.274 Uiso 0.5 1 calc R U P H 1
C661 C 0.6360(14) 0.3197(13) 0.4954(12) 0.204(8) Uani 0.5 1 d D U P I 2
H228 H 0.635034 0.260116 0.479877 0.307 Uiso 0.5 1 calc R U P I 2
H229 H 0.657665 0.338312 0.536451 0.307 Uiso 0.5 1 calc R U P I 2
H230 H 0.579902 0.333608 0.484873 0.307 Uiso 0.5 1 calc R U P I 2
C662 C 0.6880(15) 0.3595(10) 0.4736(8) 0.196(5) Uani 0.5 1 d D U P I 2
H231 H 0.666166 0.338202 0.432141 0.235 Uiso 0.5 1 calc R U P I 2
H232 H 0.743625 0.342888 0.483517 0.235 Uiso 0.5 1 calc R U P I 2
C663 C 0.6971(15) 0.4505(9) 0.4926(9) 0.190(5) Uani 0.5 1 d D U P I 2
H233 H 0.733830 0.472742 0.531605 0.228 Uiso 0.5 1 calc R U P I 2
H234 H 0.642389 0.468443 0.492912 0.228 Uiso 0.5 1 calc R U P I 2
C664 C 0.7311(16) 0.4862(10) 0.4569(8) 0.188(5) Uani 0.5 1 d D U P I 2
H235 H 0.695024 0.465273 0.417695 0.226 Uiso 0.5 1 calc R U P I 2
H236 H 0.786878 0.470949 0.457189 0.226 Uiso 0.5 1 calc R U P I 2
C665 C 0.7354(15) 0.5824(10) 0.4823(8) 0.191(6) Uani 0.5 1 d D U P I 2
H237 H 0.757515 0.607795 0.459778 0.286 Uiso 0.5 1 calc R U P I 2
H238 H 0.679868 0.596796 0.481703 0.286 Uiso 0.5 1 calc R U P I 2
H239 H 0.771342 0.602449 0.521033 0.286 Uiso 0.5 1 calc R U P I 2
C166 C 1.0842(11) 0.7542(19) 0.0180(10) 0.147(6) Uani 0.5 1 d D U P J 1
H240 H 1.113233 0.708397 0.002892 0.220 Uiso 0.5 1 calc R U P J 1
H241 H 1.105530 0.803346 0.012626 0.220 Uiso 0.5 1 calc R U P J 1
H242 H 1.092991 0.765039 0.058106 0.220 Uiso 0.5 1 calc R U P J 1
C167 C 0.9961(10) 0.7333(10) -0.0114(7) 0.147(4) Uani 0.5 1 d D U P J 1
H243 H 0.974360 0.683438 -0.006491 0.176 Uiso 0.5 1 calc R U P J 1
H244 H 0.986932 0.721846 -0.052092 0.176 Uiso 0.5 1 calc R U P J 1
C168 C 0.9518(9) 0.8040(11) 0.0119(7) 0.136(4) Uani 0.5 1 d D U P J 1
H245 H 0.959024 0.812533 0.051989 0.164 Uiso 0.5 1 calc R U P J 1
H246 H 0.977906 0.854440 0.009888 0.164 Uiso 0.5 1 calc R U P J 1
C169 C 0.8636(9) 0.7925(12) -0.0172(7) 0.153(4) Uani 0.5 1 d D U P J 1
H247 H 0.839345 0.739195 -0.018248 0.183 Uiso 0.5 1 calc R U P J 1
H248 H 0.857405 0.788323 -0.056545 0.183 Uiso 0.5 1 calc R U P J 1
C170 C 0.8118(9) 0.8591(11) 0.0070(7) 0.146(5) Uani 0.5 1 d D U P J 1
H249 H 0.754159 0.844127 -0.016195 0.219 Uiso 0.5 1 calc R U P J 1
H250 H 0.815213 0.862860 0.045540 0.219 Uiso 0.5 1 calc R U P J 1
H251 H 0.833350 0.912196 0.007081 0.219 Uiso 0.5 1 calc R U P J 1
C666 C 1.1079(11) 0.7623(18) 0.0074(11) 0.143(6) Uani 0.5 1 d D U P K 2
H252 H 1.159080 0.770377 0.037652 0.214 Uiso 0.5 1 calc R U P K 2
H253 H 1.094534 0.704150 -0.016099 0.214 Uiso 0.5 1 calc R U P K 2
H254 H 1.114918 0.795168 -0.015509 0.214 Uiso 0.5 1 calc R U P K 2
C667 C 1.0406(8) 0.7882(12) 0.0317(6) 0.142(4) Uani 0.5 1 d D U P K 2
H255 H 1.055541 0.846569 0.056250 0.170 Uiso 0.5 1 calc R U P K 2
H256 H 1.035191 0.755705 0.055661 0.170 Uiso 0.5 1 calc R U P K 2
C668 C 0.9600(8) 0.7789(15) -0.0098(6) 0.145(4) Uani 0.5 1 d D U P K 2
H257 H 0.941600 0.720154 -0.032402 0.174 Uiso 0.5 1 calc R U P K 2
H258 H 0.965026 0.808476 -0.035530 0.174 Uiso 0.5 1 calc R U P K 2
C669 C 0.8986(9) 0.8129(12) 0.0197(6) 0.147(4) Uani 0.5 1 d D U P K 2
H259 H 0.920520 0.870077 0.044814 0.176 Uiso 0.5 1 calc R U P K 2
H260 H 0.892121 0.780629 0.043548 0.176 Uiso 0.5 1 calc R U P K 2
C670 C 0.8134(10) 0.8127(15) -0.0191(8) 0.179(6) Uani 0.5 1 d D U P K 2
H261 H 0.776816 0.835953 0.003538 0.269 Uiso 0.5 1 calc R U P K 2
H262 H 0.818615 0.845870 -0.042216 0.269 Uiso 0.5 1 calc R U P K 2
H263 H 0.790164 0.756256 -0.043484 0.269 Uiso 0.5 1 calc R U P K 2

loop_
_atom_site_aniso_label
_atom_site_aniso_U_11
_atom_site_aniso_U_22
_atom_site_aniso_U_33
_atom_site_aniso_U_23
_atom_site_aniso_U_13
_atom_site_aniso_U_12
Li1 0.054(4) 0.055(4) 0.040(3) 0.020(3) 0.019(3) -0.003(3)
N1 0.0460(19) 0.0392(17) 0.0296(16) 0.0118(13) 0.0136(14) -0.0031(14)
N2 0.0443(18) 0.0297(16) 0.0295(16) 0.0124(12) 0.0097(13) -0.0047(13)
N3 0.0427(19) 0.0382(17) 0.0339(16) 0.0147(13) 0.0131(14) 0.0038(14)
C1 0.044(2) 0.038(2) 0.033(2) 0.0162(16) 0.0110(17) -0.0017(17)
C2 0.052(2) 0.034(2) 0.0281(19) 0.0134(15) 0.0087(17) 0.0011(17)
C3 0.044(2) 0.0227(18) 0.036(2) 0.0132(15) 0.0111(17) -0.0016(15)
C4 0.044(2) 0.0285(19) 0.0302(19) 0.0107(15) 0.0120(16) -0.0033(16)
C5 0.044(2) 0.0280(18) 0.0312(19) 0.0116(15) 0.0122(17) -0.0005(16)
C6 0.045(2) 0.037(2) 0.0289(19) 0.0134(16) 0.0122(17) 0.0047(17)
C7 0.053(3) 0.051(2) 0.0279(19) 0.0137(17) 0.0163(18) 0.0138(19)
C8 0.042(2) 0.041(2) 0.0320(19) 0.0142(16) 0.0111(17) 0.0083(17)
C9 0.045(2) 0.042(2) 0.0307(19) 0.0198(17) 0.0124(17) 0.0048(17)
C10 0.053(3) 0.064(3) 0.035(2) 0.0253(19) 0.0144(19) 0.007(2)
C11 0.053(3) 0.077(3) 0.047(2) 0.038(2) 0.017(2) 0.010(2)
C12 0.066(3) 0.078(3) 0.060(3) 0.038(3) 0.034(3) 0.025(3)
C13 0.088(4) 0.065(3) 0.036(2) 0.017(2) 0.030(2) 0.026(3)
C14 0.056(3) 0.055(2) 0.039(2) 0.0216(19) 0.018(2) 0.009(2)
C15 0.045(2) 0.0233(18) 0.037(2) 0.0180(15) 0.0118(17) 0.0004(16)
C16 0.047(2) 0.034(2) 0.035(2) 0.0154(16) 0.0062(18) 0.0052(17)
C17 0.046(2) 0.043(2) 0.042(2) 0.0206(18) 0.0029(18) 0.0043(18)
C18 0.049(2) 0.037(2) 0.048(2) 0.0236(19) 0.012(2) 0.0105(18)
C19 0.051(3) 0.034(2) 0.050(2) 0.0230(18) 0.019(2) 0.0106(18)
C20 0.051(2) 0.0244(18) 0.036(2) 0.0129(16) 0.0129(17) 0.0026(16)
C21 0.042(2) 0.0332(19) 0.0314(19) 0.0152(15) 0.0121(16) 0.0092(16)
C22 0.045(2) 0.0320(19) 0.0288(18) 0.0125(15) 0.0119(17) -0.0014(16)
C23 0.042(2) 0.040(2) 0.042(2) 0.0198(18) 0.0147(18) 0.0030(17)
C24 0.056(3) 0.037(2) 0.042(2) 0.0156(18) 0.024(2) 0.0159(18)
C25 0.055(3) 0.066(3) 0.031(2) 0.0061(19) 0.013(2) 0.021(2)
C26 0.050(2) 0.058(3) 0.031(2) 0.0104(18) 0.0108(18) 0.017(2)
C27 0.048(5) 0.046(6) 0.024(5) 0.013(5) 0.011(4) 0.009(4)
C28 0.046(5) 0.083(7) 0.040(4) 0.000(5) 0.003(4) 0.022(5)
C29 0.052(5) 0.077(7) 0.045(4) 0.000(5) -0.010(4) 0.019(5)
C30 0.046(5) 0.048(6) 0.059(5) 0.006(5) 0.014(4) 0.010(4)
C31 0.054(5) 0.042(5) 0.048(5) 0.019(5) 0.026(4) 0.007(4)
C32 0.039(4) 0.044(5) 0.032(5) 0.013(4) 0.017(4) 0.000(4)
C527 0.047(7) 0.053(8) 0.026(7) 0.013(7) 0.019(6) 0.015(6)
C528 0.046(7) 0.065(8) 0.020(5) 0.011(6) 0.005(5) 0.012(6)
C529 0.053(7) 0.076(8) 0.030(5) 0.018(6) 0.010(5) 0.016(6)
C530 0.046(7) 0.060(8) 0.046(7) 0.028(6) 0.012(6) 0.013(6)
C531 0.050(7) 0.051(7) 0.046(8) 0.018(7) 0.030(6) 0.012(6)
C532 0.048(7) 0.052(7) 0.034(8) 0.016(7) 0.008(6) 0.005(6)
O1 0.041(3) 0.042(3) 0.045(3) 0.018(3) 0.012(2) 0.007(2)
C33 0.050(5) 0.069(4) 0.046(4) 0.026(3) 0.011(4) 0.000(3)
C34 0.059(4) 0.049(5) 0.059(4) 0.022(4) 0.005(3) -0.004(3)
C35 0.077(6) 0.042(4) 0.067(5) 0.024(4) 0.014(4) -0.002(4)
C36 0.060(4) 0.044(4) 0.072(5) 0.030(4) 0.007(4) -0.002(3)
O501 0.034(6) 0.028(8) 0.046(6) 0.015(6) 0.016(5) 0.004(6)
C533 0.050(8) 0.061(8) 0.049(8) 0.016(7) 0.027(7) -0.005(7)
C534 0.058(9) 0.065(9) 0.070(9) 0.019(7) 0.005(8) 0.001(7)
C535 0.056(8) 0.058(9) 0.065(8) 0.013(8) 0.000(7) -0.007(8)
C536 0.041(8) 0.045(9) 0.059(9) 0.015(8) 0.013(7) -0.001(7)
O2 0.044(4) 0.065(4) 0.056(5) 0.003(4) 0.020(3) -0.002(3)
C37 0.053(5) 0.056(5) 0.067(5) 0.024(4) 0.034(4) 0.017(4)
C38 0.085(6) 0.058(5) 0.099(7) 0.016(5) 0.041(5) 0.018(4)
C39 0.079(6) 0.059(4) 0.098(7) 0.028(4) 0.028(5) 0.005(4)
C40 0.056(5) 0.053(5) 0.075(6) 0.024(4) 0.030(4) -0.003(4)
O502 0.049(7) 0.059(7) 0.051(7) 0.008(6) 0.027(6) -0.007(6)
C537 0.055(10) 0.064(10) 0.083(10) 0.022(9) 0.034(9) 0.006(9)
C538 0.074(8) 0.059(7) 0.083(8) 0.014(7) 0.024(7) 0.013(6)
C539 0.072(8) 0.062(7) 0.082(8) 0.012(7) 0.024(7) -0.006(6)
C540 0.067(9) 0.065(9) 0.081(10) 0.021(8) 0.040(8) -0.008(8)
Li2 0.047(4) 0.077(5) 0.046(4) 0.021(4) 0.014(3) -0.014(3)
N4 0.0451(19) 0.0355(17) 0.0331(17) 0.0155(14) 0.0049(14) -0.0044(14)
N5 0.054(2) 0.0280(16) 0.0322(17) 0.0144(13) 0.0100(15) -0.0040(14)
N6 0.050(2) 0.0391(17) 0.0311(17) 0.0124(14) 0.0069(14) -0.0104(14)
C41 0.044(2) 0.032(2) 0.033(2) 0.0121(16) 0.0064(17) -0.0063(17)
C42 0.049(2) 0.038(2) 0.0312(19) 0.0113(16) 0.0051(18) -0.0020(17)
C43 0.049(2) 0.0257(18) 0.037(2) 0.0145(16) 0.0083(18) -0.0012(16)
C44 0.054(2) 0.0229(18) 0.032(2) 0.0130(15) 0.0091(17) -0.0038(16)
C45 0.053(2) 0.0287(19) 0.0309(19) 0.0138(16) 0.0093(18) -0.0067(17)
C46 0.059(3) 0.0264(19) 0.033(2) 0.0154(16) 0.0104(18) -0.0033(17)
C47 0.058(3) 0.037(2) 0.031(2) 0.0124(16) 0.0128(19) -0.0060(18)
C48 0.052(3) 0.042(2) 0.030(2) 0.0150(17) 0.0114(18) -0.0073(18)
C49 0.042(2) 0.036(2) 0.040(2) 0.0121(17) 0.0114(18) -0.0053(17)
C50 0.049(3) 0.069(3) 0.041(2) 0.025(2) 0.010(2) 0.001(2)
C51 0.044(3) 0.094(4) 0.062(3) 0.039(3) 0.014(2) 0.010(2)
C52 0.046(3) 0.073(3) 0.061(3) 0.023(2) 0.020(2) -0.001(2)
C53 0.049(3) 0.058(3) 0.046(2) 0.008(2) 0.015(2) -0.008(2)
C54 0.046(2) 0.046(2) 0.037(2) 0.0089(18) 0.0066(18) -0.0056(18)
C55 0.049(2) 0.0283(19) 0.035(2) 0.0093(16) 0.0076(18) 0.0034(16)
C56 0.060(3) 0.068(3) 0.041(2) 0.019(2) 0.015(2) 0.022(2)
C57 0.062(3) 0.083(3) 0.044(2) 0.022(2) 0.007(2) 0.031(2)
C58 0.052(3) 0.053(3) 0.058(3) 0.016(2) 0.008(2) 0.016(2)
C59 0.054(3) 0.034(2) 0.057(3) 0.0145(19) 0.020(2) 0.0023(18)
C60 0.054(3) 0.0267(19) 0.043(2) 0.0118(16) 0.0093(19) -0.0035(17)
C61 0.058(3) 0.0208(18) 0.038(2) 0.0141(15) 0.0119(18) 0.0024(16)
C62 0.059(3) 0.034(2) 0.041(2) 0.0155(17) 0.0112(19) 0.0001(18)
C63 0.064(3) 0.033(2) 0.044(2) 0.0176(18) 0.008(2) 0.0057(19)
C64 0.065(3) 0.035(2) 0.056(3) 0.0204(19) 0.018(2) 0.0180(19)
C65 0.071(3) 0.058(3) 0.045(2) 0.020(2) 0.023(2) 0.028(2)
C66 0.071(3) 0.054(3) 0.039(2) 0.0211(19) 0.016(2) 0.022(2)
C67 0.055(4) 0.042(7) 0.027(4) 0.010(3) 0.012(4) -0.014(4)
C68 0.052(4) 0.038(4) 0.030(5) 0.013(4) 0.009(3) -0.004(4)
C69 0.067(5) 0.040(4) 0.031(4) 0.009(4) 0.004(4) -0.008(5)
C70 0.050(4) 0.054(6) 0.039(4) 0.012(3) 0.008(3) -0.012(4)
C71 0.050(4) 0.063(6) 0.043(4) 0.007(3) 0.012(3) -0.004(4)
C72 0.052(4) 0.053(5) 0.042(3) 0.005(3) 0.012(3) 0.004(4)
C567 0.051(8) 0.042(9) 0.033(8) 0.006(7) 0.016(7) -0.006(7)
C568 0.045(7) 0.037(7) 0.025(8) 0.012(7) 0.009(6) -0.004(7)
C569 0.049(7) 0.037(7) 0.032(7) 0.016(6) 0.019(6) 0.004(7)
C570 0.043(7) 0.048(9) 0.038(7) 0.009(7) 0.013(6) -0.006(7)
C571 0.052(7) 0.058(9) 0.052(7) -0.004(7) 0.018(6) -0.006(7)
C572 0.061(7) 0.058(9) 0.043(7) -0.005(7) 0.017(6) -0.007(7)
O3 0.038(3) 0.109(5) 0.043(4) 0.030(4) 0.016(3) 0.011(3)
C73 0.036(4) 0.108(8) 0.068(5) 0.028(5) 0.009(4) 0.018(5)
C74 0.063(5) 0.083(6) 0.113(6) 0.028(5) 0.024(5) 0.027(4)
C75 0.057(4) 0.074(6) 0.140(7) 0.044(5) 0.025(5) 0.009(4)
C76 0.049(4) 0.104(7) 0.141(7) 0.090(6) 0.038(5) 0.002(5)
O503 0.047(6) 0.079(6) 0.046(7) 0.029(6) 0.017(5) 0.001(5)
C573 0.044(10) 0.079(10) 0.091(10) 0.043(9) 0.021(9) 0.020(9)
C574 0.065(8) 0.091(9) 0.118(9) 0.051(8) 0.015(8) 0.021(8)
C575 0.064(8) 0.084(9) 0.125(9) 0.077(7) 0.028(8) 0.010(8)
C576 0.060(9) 0.073(11) 0.135(11) 0.048(10) 0.047(9) 0.014(9)
O4 0.052(4) 0.040(3) 0.050(3) 0.011(2) 0.016(3) -0.006(3)
C77 0.095(6) 0.050(5) 0.098(6) 0.025(4) 0.067(5) 0.009(4)
C78 0.084(7) 0.062(7) 0.091(5) 0.044(5) 0.031(5) 0.021(5)
C79 0.061(5) 0.063(5) 0.049(5) 0.026(4) 0.018(4) 0.007(4)
C80 0.045(4) 0.070(5) 0.055(4) 0.024(4) 0.020(3) -0.001(3)
O504 0.035(5) 0.047(5) 0.044(5) 0.020(4) 0.015(4) -0.005(4)
C577 0.059(7) 0.046(8) 0.084(7) 0.035(6) 0.030(6) 0.007(6)
C578 0.069(7) 0.064(7) 0.063(7) 0.038(6) 0.028(6) -0.001(6)
C579 0.055(7) 0.077(8) 0.070(7) 0.000(6) 0.031(6) -0.013(6)
C580 0.052(7) 0.067(8) 0.076(7) 0.024(6) 0.015(6) -0.015(7)
Li3 0.068(5) 0.033(3) 0.042(4) 0.015(3) 0.010(3) -0.001(3)
N7 0.0413(18) 0.0273(15) 0.0322(16) 0.0118(13) 0.0083(13) -0.0007(13)
N8 0.0366(17) 0.0311(16) 0.0311(15) 0.0140(13) 0.0097(13) 0.0017(13)
N9 0.0386(17) 0.0293(15) 0.0307(16) 0.0128(13) 0.0079(13) 0.0020(12)
C81 0.042(2) 0.0311(19) 0.0301(19) 0.0126(16) 0.0077(16) 0.0014(16)
C82 0.044(2) 0.0304(19) 0.0299(18) 0.0107(15) 0.0062(16) -0.0017(16)
C83 0.037(2) 0.0319(19) 0.0329(19) 0.0151(15) 0.0090(15) 0.0017(15)
C84 0.037(2) 0.0250(18) 0.0322(19) 0.0117(15) 0.0074(15) 0.0010(15)
C85 0.034(2) 0.0286(18) 0.0321(19) 0.0124(15) 0.0079(15) 0.0023(15)
C86 0.033(2) 0.0309(19) 0.0335(19) 0.0130(15) 0.0094(15) 0.0028(15)
C87 0.038(2) 0.0306(19) 0.0302(18) 0.0090(15) 0.0081(15) 0.0025(15)
C88 0.034(2) 0.034(2) 0.035(2) 0.0156(16) 0.0092(16) 0.0046(15)
C89 0.041(2) 0.0265(18) 0.0313(19) 0.0102(15) 0.0032(16) -0.0024(15)
C90 0.054(2) 0.030(2) 0.037(2) 0.0111(16) 0.0138(18) 0.0007(17)
C91 0.054(3) 0.032(2) 0.048(2) 0.0153(18) 0.0171(19) -0.0033(18)
C92 0.052(2) 0.0250(19) 0.046(2) 0.0121(17) 0.0052(18) -0.0053(16)
C93 0.056(3) 0.034(2) 0.038(2) 0.0113(17) 0.0030(18) -0.0001(18)
C94 0.050(2) 0.035(2) 0.038(2) 0.0168(17) 0.0052(17) -0.0007(17)
C95 0.031(2) 0.0313(19) 0.0367(19) 0.0156(16) 0.0040(15) -0.0014(15)
C96 0.054(2) 0.031(2) 0.0329(19) 0.0129(16) 0.0044(17) -0.0090(17)
C97 0.057(3) 0.046(2) 0.037(2) 0.0197(19) 0.0061(18) -0.0090(19)
C98 0.047(2) 0.040(2) 0.049(2) 0.0252(19) 0.0027(18) -0.0066(18)
C99 0.040(2) 0.034(2) 0.048(2) 0.0171(17) 0.0076(18) 0.0021(16)
C100 0.037(2) 0.033(2) 0.040(2) 0.0187(17) 0.0045(16) 0.0008(16)
C101 0.0321(19) 0.0278(19) 0.0332(19) 0.0094(15) 0.0047(15) -0.0010(15)
C102 0.046(2) 0.033(2) 0.036(2) 0.0131(16) 0.0140(17) 0.0026(16)
C103 0.067(3) 0.034(2) 0.044(2) 0.0168(18) 0.025(2) 0.0041(19)
C104 0.055(3) 0.027(2) 0.050(2) 0.0153(18) 0.0116(19) -0.0015(17)
C105 0.050(2) 0.031(2) 0.038(2) 0.0059(16) 0.0056(17) -0.0017(17)
C106 0.045(2) 0.032(2) 0.036(2) 0.0128(16) 0.0068(17) -0.0019(16)
C107 0.036(2) 0.032(2) 0.036(2) 0.0178(16) 0.0043(16) -0.0015(15)
C108 0.044(2) 0.042(2) 0.036(2) 0.0184(17) 0.0081(17) -0.0010(17)
C109 0.052(3) 0.061(3) 0.038(2) 0.026(2) 0.0098(18) -0.001(2)
C110 0.049(2) 0.050(3) 0.054(3) 0.033(2) 0.005(2) -0.0020(19)
C111 0.040(2) 0.040(2) 0.050(2) 0.0214(19) -0.0028(18) -0.0041(17)
C112 0.038(2) 0.037(2) 0.037(2) 0.0158(17) 0.0021(16) -0.0014(16)
O5 0.079(2) 0.0372(15) 0.0466(16) 0.0198(12) 0.0209(14) -0.0001(14)
C113 0.060(3) 0.055(3) 0.061(3) 0.037(2) 0.008(2) -0.011(2)
C114 0.096(4) 0.089(4) 0.093(4) 0.051(3) 0.053(3) 0.010(3)
C115 0.084(3) 0.075(3) 0.083(3) 0.039(3) 0.044(3) 0.021(3)
C116 0.066(3) 0.050(3) 0.063(3) 0.026(2) 0.019(2) 0.003(2)
O6 0.090(11) 0.023(4) 0.049(5) 0.021(3) 0.017(5) 0.011(6)
C117 0.075(7) 0.053(6) 0.109(8) 0.035(6) 0.047(6) 0.008(6)
C118 0.105(7) 0.047(5) 0.091(7) 0.026(5) 0.043(6) 0.031(5)
C119 0.124(8) 0.041(5) 0.105(7) 0.017(5) 0.049(6) 0.016(5)
C120 0.112(9) 0.049(5) 0.086(6) 0.054(5) 0.043(6) 0.024(6)
O506 0.082(9) 0.031(5) 0.056(4) 0.017(4) 0.035(5) 0.002(5)
C617 0.102(9) 0.045(6) 0.100(7) 0.051(5) 0.056(6) 0.031(6)
C618 0.092(7) 0.050(5) 0.092(7) 0.038(5) 0.051(6) 0.025(5)
C619 0.098(7) 0.053(6) 0.116(8) 0.044(6) 0.042(6) 0.028(5)
C620 0.068(7) 0.047(5) 0.089(7) 0.045(5) 0.030(5) 0.005(5)
Li4 0.060(4) 0.027(3) 0.039(3) 0.018(3) 0.018(3) 0.005(3)
N10 0.0400(17) 0.0229(15) 0.0291(15) 0.0098(12) 0.0090(12) 0.0027(12)
N11 0.0328(16) 0.0264(15) 0.0268(15) 0.0114(12) 0.0070(12) 0.0021(12)
N12 0.0390(17) 0.0253(15) 0.0345(16) 0.0158(12) 0.0109(13) 0.0029(12)
C121 0.036(2) 0.0293(18) 0.0290(18) 0.0114(15) 0.0070(15) 0.0021(15)
C122 0.036(2) 0.0320(19) 0.0279(18) 0.0143(15) 0.0082(15) 0.0012(15)
C123 0.0300(19) 0.0268(18) 0.0344(18) 0.0142(15) 0.0074(15) 0.0029(14)
C124 0.0348(19) 0.0248(18) 0.0283(18) 0.0127(15) 0.0082(15) 0.0036(14)
C125 0.036(2) 0.0254(18) 0.0296(18) 0.0108(14) 0.0069(15) 0.0017(14)
C126 0.036(2) 0.0261(18) 0.0276(18) 0.0097(14) 0.0069(15) 0.0047(15)
C127 0.051(2) 0.0267(19) 0.0302(18) 0.0109(15) 0.0120(16) 0.0037(16)
C128 0.040(2) 0.0307(19) 0.0305(19) 0.0141(15) 0.0095(15) 0.0055(15)
C129 0.045(2) 0.0272(18) 0.0287(18) 0.0104(15) 0.0105(16) 0.0055(15)
C130 0.078(3) 0.034(2) 0.036(2) 0.0112(17) 0.027(2) 0.0008(19)
C131 0.084(3) 0.028(2) 0.042(2) 0.0146(17) 0.026(2) 0.0036(19)
C132 0.065(3) 0.030(2) 0.033(2) 0.0086(16) 0.0116(18) 0.0064(18)
C133 0.050(2) 0.036(2) 0.033(2) 0.0047(16) 0.0152(17) 0.0024(17)
C134 0.041(2) 0.031(2) 0.036(2) 0.0130(16) 0.0117(16) -0.0006(16)
C135 0.0307(19) 0.0306(19) 0.0341(19) 0.0171(15) 0.0083(15) 0.0030(15)
C136 0.046(2) 0.037(2) 0.041(2) 0.0219(17) 0.0096(17) -0.0035(17)
C137 0.053(3) 0.049(2) 0.050(2) 0.033(2) 0.008(2) 0.0001(19)
C138 0.061(3) 0.039(2) 0.058(3) 0.031(2) 0.003(2) -0.0087(19)
C139 0.061(3) 0.033(2) 0.050(2) 0.0151(18) 0.006(2) -0.0096(19)
C140 0.043(2) 0.034(2) 0.041(2) 0.0211(17) 0.0038(17) -0.0024(16)
C141 0.039(2) 0.0254(18) 0.0296(18) 0.0109(15) 0.0093(15) 0.0015(15)
C142 0.044(2) 0.031(2) 0.0326(19) 0.0123(16) 0.0026(16) -0.0002(16)
C143 0.053(2) 0.029(2) 0.044(2) 0.0173(17) 0.0051(18) 0.0052(17)
C144 0.053(2) 0.0250(19) 0.046(2) 0.0131(17) 0.0141(19) -0.0016(17)
C145 0.057(3) 0.032(2) 0.032(2) 0.0072(16) 0.0030(17) -0.0079(17)
C146 0.053(2) 0.035(2) 0.0314(19) 0.0149(16) 0.0051(17) 0.0011(17)
C147 0.043(2) 0.028(2) 0.036(2) 0.0184(18) 0.0114(19) 0.0049(18)
C148 0.085(4) 0.034(2) 0.040(2) 0.0139(19) 0.020(2) -0.006(2)
C149 0.091(4) 0.042(3) 0.040(2) 0.018(2) 0.022(2) -0.009(2)
C150 0.062(4) 0.045(3) 0.050(3) 0.029(3) 0.016(3) -0.004(2)
C151 0.065(3) 0.033(2) 0.056(3) 0.019(2) 0.034(2) 0.006(2)
C152 0.063(3) 0.030(2) 0.046(2) 0.0169(19) 0.027(2) 0.003(2)
C647 0.062(10) 0.032(9) 0.042(9) 0.018(9) 0.021(9) 0.002(9)
C648 0.077(9) 0.035(9) 0.046(9) 0.019(8) 0.022(9) 0.002(9)
C649 0.079(9) 0.039(9) 0.042(9) 0.021(8) 0.020(9) -0.001(9)
C650 0.071(10) 0.042(9) 0.048(9) 0.026(9) 0.022(9) -0.003(9)
C651 0.065(10) 0.035(9) 0.052(9) 0.021(9) 0.023(9) 0.002(9)
C652 0.058(10) 0.033(9) 0.046(9) 0.022(8) 0.028(9) 0.003(9)
O7 0.0684(19) 0.0301(14) 0.0506(16) 0.0175(12) 0.0177(14) 0.0169(12)
C153 0.055(3) 0.043(2) 0.078(3) 0.021(2) 0.027(2) 0.010(2)
C154 0.055(3) 0.062(3) 0.062(3) 0.031(2) 0.008(2) 0.010(2)
C155 0.080(3) 0.050(3) 0.064(3) 0.025(2) 0.021(2) 0.015(2)
C156 0.079(3) 0.035(2) 0.070(3) 0.022(2) 0.025(2) 0.018(2)
O8 0.062(2) 0.0328(18) 0.054(2) 0.0135(17) 0.0209(18) -0.0048(17)
C157 0.079(4) 0.052(3) 0.086(4) 0.025(3) 0.025(3) -0.025(3)
C158 0.086(4) 0.095(4) 0.142(5) 0.064(4) 0.026(4) -0.023(4)
C159 0.064(4) 0.062(4) 0.132(5) 0.011(4) 0.032(4) -0.006(3)
C160 0.059(3) 0.050(3) 0.099(4) 0.027(3) 0.023(3) 0.005(2)
O508 0.061(9) 0.033(9) 0.054(9) 0.013(9) 0.021(9) -0.003(9)
C657 0.089(12) 0.074(12) 0.127(13) 0.041(12) 0.022(12) -0.012(11)
C658 0.077(9) 0.077(9) 0.125(9) 0.031(9) 0.019(9) -0.011(9)
C659 0.065(9) 0.069(9) 0.119(10) 0.028(10) 0.028(10) 0.005(9)
C660 0.066(11) 0.058(11) 0.101(12) 0.026(11) 0.036(11) 0.006(11)
C161 0.167(11) 0.199(12) 0.177(11) -0.043(9) 0.053(9) 0.056(10)
C162 0.173(8) 0.233(11) 0.153(8) -0.026(8) 0.079(7) 0.063(8)
C163 0.162(7) 0.235(11) 0.138(7) -0.025(8) 0.080(6) 0.064(8)
C164 0.163(8) 0.242(11) 0.139(8) -0.020(8) 0.082(7) 0.055(8)
C165 0.157(10) 0.260(15) 0.104(10) -0.021(11) 0.097(8) 0.046(12)
C661 0.163(12) 0.182(12) 0.176(12) -0.057(10) 0.040(10) 0.069(10)
C662 0.162(8) 0.228(11) 0.144(8) -0.028(8) 0.068(7) 0.068(8)
C663 0.159(7) 0.233(11) 0.141(7) -0.018(8) 0.084(6) 0.064(8)
C664 0.158(7) 0.241(12) 0.132(8) -0.016(8) 0.086(7) 0.054(8)
C665 0.162(10) 0.245(14) 0.151(12) 0.014(11) 0.091(10) 0.031(12)
C166 0.180(12) 0.186(11) 0.094(10) 0.070(8) 0.045(9) 0.054(11)
C167 0.149(8) 0.194(8) 0.113(7) 0.061(7) 0.051(6) 0.038(7)
C168 0.147(7) 0.178(8) 0.100(7) 0.060(6) 0.047(7) 0.024(7)
C169 0.157(8) 0.192(8) 0.116(7) 0.062(7) 0.039(7) 0.025(7)
C170 0.148(10) 0.182(12) 0.122(10) 0.060(9) 0.053(9) 0.012(9)
C666 0.162(10) 0.176(10) 0.113(10) 0.065(8) 0.059(8) 0.023(10)
C667 0.148(8) 0.186(8) 0.105(7) 0.059(6) 0.046(6) 0.044(7)
C668 0.153(7) 0.185(8) 0.109(7) 0.065(6) 0.038(6) 0.027(7)
C669 0.155(8) 0.179(8) 0.106(7) 0.058(7) 0.027(7) 0.025(7)
C670 0.177(11) 0.214(13) 0.134(11) 0.057(10) 0.030(11) 0.004(11)

loop_
_atom_type_symbol
_atom_type_description
_atom_type_scat_dispersion_real
_atom_type_scat_dispersion_imag
_atom_type_scat_source
C C 0.0033 0.0016 'International Tables Vol C Tables 4.2.6.8 and 6.1.1.4'
H H 0.0000 0.0000 'International Tables Vol C Tables 4.2.6.8 and 6.1.1.4'
Li Li -0.0003 0.0001 'International Tables Vol C Tables 4.2.6.8 and 6.1.1.4'
N N 0.0061 0.0033 'International Tables Vol C Tables 4.2.6.8 and 6.1.1.4'
O O 0.0106 0.0060 'International Tables Vol C Tables 4.2.6.8 and 6.1.1.4'

loop_
_geom_angle_atom_site_label_1
_geom_angle_atom_site_label_2
_geom_angle_atom_site_label_3
_geom_angle
O2 Li1 O1 111.4(5)
O502 Li1 O501 126.1(9)
O2 Li1 N1 103.6(7)
O1 Li1 N1 121.6(4)
O502 Li1 N1 105.4(14)
O501 Li1 N1 111.8(7)
O2 Li1 N3 117.1(8)
O1 Li1 N3 109.2(4)
O502 Li1 N3 113.5(14)
O501 Li1 N3 101.9(6)
N1 Li1 N3 93.3(3)
C1 N1 C4 105.1(3)
C1 N1 Li1 130.9(3)
C4 N1 Li1 122.7(3)
C4 N2 C5 126.4(3)
C8 N3 C5 105.4(3)
C8 N3 Li1 132.0(3)
C5 N3 Li1 121.8(3)
N1 C1 C2 112.4(3)
N1 C1 C9 120.4(3)
C2 C1 C9 127.2(3)
C3 C2 C1 107.0(3)
C3 C2 H1 126.5
C1 C2 H1 126.5
C2 C3 C4 105.2(3)
C2 C3 C15 127.4(3)
C4 C3 C15 127.3(3)
N2 C4 N1 127.2(3)
N2 C4 C3 122.5(3)
N1 C4 C3 110.2(3)
N2 C5 N3 127.9(3)
N2 C5 C6 121.6(3)
N3 C5 C6 110.5(3)
C7 C6 C5 104.5(3)
C7 C6 C21 126.7(3)
C5 C6 C21 128.8(3)
C6 C7 C8 108.1(3)
C6 C7 H2 125.9
C8 C7 H2 125.9
N3 C8 C7 111.4(3)
N3 C8 C27 120.2(8)
C7 C8 C27 128.3(8)
N3 C8 C527 127.7(14)
C7 C8 C527 120.9(13)
C10 C9 C14 118.9(3)
C10 C9 C1 120.7(3)
C14 C9 C1 120.5(3)
C11 C10 C9 120.6(4)
C11 C10 H3 119.7
C9 C10 H3 119.7
C12 C11 C10 120.2(4)
C12 C11 H4 119.9
C10 C11 H4 119.9
C11 C12 C13 120.4(4)
C11 C12 H5 119.8
C13 C12 H5 119.8
C12 C13 C14 119.8(4)
C12 C13 H6 120.1
C14 C13 H6 120.1
C13 C14 C9 120.0(4)
C13 C14 H7 120.0
C9 C14 H7 120.0
C16 C15 C20 118.1(3)
C16 C15 C3 120.4(3)
C20 C15 C3 121.5(3)
C17 C16 C15 121.5(3)
C17 C16 H8 119.3
C15 C16 H8 119.3
C18 C17 C16 119.8(3)
C18 C17 H9 120.1
C16 C17 H9 120.1
C19 C18 C17 119.3(4)
C19 C18 H10 120.4
C17 C18 H10 120.4
C18 C19 C20 121.3(4)
C18 C19 H11 119.4
C20 C19 H11 119.4
C19 C20 C15 120.0(3)
C19 C20 H12 120.0
C15 C20 H12 120.0
C22 C21 C26 117.7(3)
C22 C21 C6 122.9(3)
C26 C21 C6 119.3(3)
C23 C22 C21 121.2(3)
C23 C22 H13 119.4
C21 C22 H13 119.4
C24 C23 C22 120.3(3)
C24 C23 H14 119.9
C22 C23 H14 119.9
C25 C24 C23 119.6(3)
C25 C24 H15 120.2
C23 C24 H15 120.2
C24 C25 C26 120.8(3)
C24 C25 H16 119.6
C26 C25 H16 119.6
C25 C26 C21 120.4(4)
C25 C26 H17 119.8
C21 C26 H17 119.8
C32 C27 C28 118.6(9)
C32 C27 C8 124.8(10)
C28 C27 C8 115.9(10)
C27 C28 C29 120.3(8)
C27 C28 H18 119.8
C29 C28 H18 119.8
C30 C29 C28 119.4(8)
C30 C29 H19 120.3
C28 C29 H19 120.3
C29 C30 C31 121.1(9)
C29 C30 H20 119.4
C31 C30 H20 119.4
C30 C31 C32 118.5(11)
C30 C31 H21 120.8
C32 C31 H21 120.8
C27 C32 C31 121.1(9)
C27 C32 H22 119.5
C31 C32 H22 119.5
C532 C527 C528 115.0(14)
C532 C527 C8 117.3(17)
C528 C527 C8 126.7(17)
C527 C528 C529 123.1(12)
C527 C528 H23 118.4
C529 C528 H23 118.4
C530 C529 C528 119.8(12)
C530 C529 H24 120.1
C528 C529 H24 120.1
C529 C530 C531 118.7(13)
C529 C530 H25 120.6
C531 C530 H25 120.6
C530 C531 C532 120.2(16)
C530 C531 H26 119.9
C532 C531 H26 119.9
C527 C532 C531 121.9(15)
C527 C532 H27 119.1
C531 C532 H27 119.1
C36 O1 C33 105.4(5)
C36 O1 Li1 106.3(5)
C33 O1 Li1 144.8(6)
O1 C33 C34 104.4(6)
O1 C33 H28 110.9
C34 C33 H28 110.9
O1 C33 H29 110.9
C34 C33 H29 110.9
H28 C33 H29 108.9
C35 C34 C33 104.1(7)
C35 C34 H30 110.9
C33 C34 H30 110.9
C35 C34 H31 110.9
C33 C34 H31 110.9
H30 C34 H31 109.0
C36 C35 C34 104.4(7)
C36 C35 H32 110.9
C34 C35 H32 110.9
C36 C35 H33 110.9
C34 C35 H33 110.9
H32 C35 H33 108.9
O1 C36 C35 104.0(7)
O1 C36 H34 111.0
C35 C36 H34 111.0
O1 C36 H35 111.0
C35 C36 H35 111.0
H34 C36 H35 109.0
C536 O501 C533 103.8(11)
C536 O501 Li1 131.0(14)
C533 O501 Li1 121.0(11)
O501 C533 C534 106.2(13)
O501 C533 H36 110.5
C534 C533 H36 110.5
O501 C533 H37 110.5
C534 C533 H37 110.5
H36 C533 H37 108.7
C533 C534 C535 101.9(14)
C533 C534 H38 111.4
C535 C534 H38 111.4
C533 C534 H39 111.4
C535 C534 H39 111.4
H38 C534 H39 109.3
C536 C535 C534 105.2(14)
C536 C535 H40 110.7
C534 C535 H40 110.7
C536 C535 H41 110.7
C534 C535 H41 110.7
H40 C535 H41 108.8
O501 C536 C535 108.2(14)
O501 C536 H42 110.1
C535 C536 H42 110.1
O501 C536 H43 110.1
C535 C536 H43 110.1
H42 C536 H43 108.4
C37 O2 C40 109.4(8)
C37 O2 Li1 136.2(10)
C40 O2 Li1 110.9(8)
O2 C37 C38 105.7(7)
O2 C37 H44 110.6
C38 C37 H44 110.6
O2 C37 H45 110.6
C38 C37 H45 110.6
H44 C37 H45 108.7
C39 C38 C37 105.5(7)
C39 C38 H46 110.6
C37 C38 H46 110.6
C39 C38 H47 110.6
C37 C38 H47 110.6
H46 C38 H47 108.8
C38 C39 C40 104.1(6)
C38 C39 H48 110.9
C40 C39 H48 110.9
C38 C39 H49 110.9
C40 C39 H49 110.9
H48 C39 H49 109.0
O2 C40 C39 101.5(8)
O2 C40 H50 111.5
C39 C40 H50 111.5
O2 C40 H51 111.5
C39 C40 H51 111.5
H50 C40 H51 109.3
C537 O502 C540 104.1(14)
C537 O502 Li1 135(2)
C540 O502 Li1 120.1(16)
O502 C537 C538 106.8(16)
O502 C537 H52 110.4
C538 C537 H52 110.4
O502 C537 H53 110.4
C538 C537 H53 110.4
H52 C537 H53 108.6
C539 C538 C537 105.2(11)
C539 C538 H54 110.7
C537 C538 H54 110.7
C539 C538 H55 110.7
C537 C538 H55 110.7
H54 C538 H55 108.8
C538 C539 C540 104.9(12)
C538 C539 H56 110.8
C540 C539 H56 110.8
C538 C539 H57 110.8
C540 C539 H57 110.8
H56 C539 H57 108.8
O502 C540 C539 104.0(17)
O502 C540 H58 111.0
C539 C540 H58 111.0
O502 C540 H59 111.0
C539 C540 H59 111.0
H58 C540 H59 109.0
O3 Li2 O4 106.6(5)
O3 Li2 N4 111.0(6)
O4 Li2 N4 118.1(3)
N4 Li2 O504 98.8(4)
N4 Li2 O503 108.3(12)
O504 Li2 O503 127.1(9)
O3 Li2 N6 104.6(4)
O4 Li2 N6 120.2(4)
N4 Li2 N6 95.5(3)
O504 Li2 N6 110.3(4)
O503 Li2 N6 111.2(9)
O3 Li2 C77 135.3(5)
O4 Li2 C77 31.1(2)
N4 Li2 C77 106.2(3)
N6 Li2 C77 95.6(3)
C41 N4 C44 105.3(3)
C41 N4 Li2 132.9(3)
C44 N4 Li2 120.4(3)
C45 N5 C44 128.4(3)
C48 N6 C45 105.4(3)
C48 N6 Li2 135.3(3)
C45 N6 Li2 119.3(3)
N4 C41 C42 111.5(3)
N4 C41 C49 123.3(3)
C42 C41 C49 125.2(3)
C43 C42 C41 107.9(3)
C43 C42 H60 126.1
C41 C42 H60 126.1
C42 C43 C44 105.1(3)
C42 C43 C55 126.2(3)
C44 C43 C55 128.7(3)
N5 C44 N4 127.7(3)
N5 C44 C43 122.1(3)
N4 C44 C43 110.2(3)
N5 C45 N6 128.1(3)
N5 C45 C46 122.1(3)
N6 C45 C46 109.8(3)
C47 C46 C45 105.4(3)
C47 C46 C61 125.8(3)
C45 C46 C61 128.8(3)
C46 C47 C48 107.9(3)
C46 C47 H61 126.1
C48 C47 H61 126.1
N6 C48 C47 111.6(3)
N6 C48 C567 129.0(11)
C47 C48 C567 119.2(11)
N6 C48 C67 121.3(5)
C47 C48 C67 127.1(5)
C50 C49 C54 117.9(4)
C50 C49 C41 121.9(3)
C54 C49 C41 120.2(3)
C49 C50 C51 120.9(4)
C49 C50 H62 119.5
C51 C50 H62 119.5
C52 C51 C50 120.0(4)
C52 C51 H63 120.0
C50 C51 H63 120.0
C53 C52 C51 120.1(4)
C53 C52 H64 119.9
C51 C52 H64 119.9
C52 C53 C54 119.9(4)
C52 C53 H65 120.0
C54 C53 H65 120.0
C49 C54 C53 121.1(4)
C49 C54 H66 119.4
C53 C54 H66 119.4
C60 C55 C56 117.6(4)
C60 C55 C43 122.8(3)
C56 C55 C43 119.5(3)
C57 C56 C55 121.2(4)
C57 C56 H67 119.4
C55 C56 H67 119.4
C58 C57 C56 120.0(4)
C58 C57 H68 120.0
C56 C57 H68 120.0
C57 C58 C59 120.5(4)
C57 C58 H69 119.8
C59 C58 H69 119.8
C58 C59 C60 120.0(4)
C58 C59 H70 120.0
C60 C59 H70 120.0
C55 C60 C59 120.8(3)
C55 C60 H71 119.6
C59 C60 H71 119.6
C62 C61 C66 117.5(4)
C62 C61 C46 122.7(3)
C66 C61 C46 119.8(3)
C61 C62 C63 120.5(4)
C61 C62 H72 119.8
C63 C62 H72 119.8
C64 C63 C62 121.2(4)
C64 C63 H73 119.4
C62 C63 H73 119.4
C63 C64 C65 119.2(4)
C63 C64 H74 120.4
C65 C64 H74 120.4
C64 C65 C66 120.1(4)
C64 C65 H75 120.0
C66 C65 H75 120.0
C65 C66 C61 121.6(4)
C65 C66 H76 119.2
C61 C66 H76 119.2
C72 C67 C68 116.8(7)
C72 C67 C48 125.6(8)
C68 C67 C48 117.5(9)
C69 C68 C67 120.7(9)
C69 C68 H77 119.6
C67 C68 H77 119.6
C70 C69 C68 121.2(9)
C70 C69 H78 119.4
C68 C69 H78 119.4
C71 C70 C69 119.5(8)
C71 C70 H79 120.2
C69 C70 H79 120.2
C70 C71 C72 119.7(7)
C70 C71 H80 120.2
C72 C71 H80 120.2
C71 C72 C67 122.1(6)
C71 C72 H81 119.0
C67 C72 H81 119.0
C568 C567 C572 120.2(16)
C568 C567 C48 125.1(19)
C572 C567 C48 114.2(18)
C569 C568 C567 119.6(17)
C569 C568 H82 120.2
C567 C568 H82 120.2
C570 C569 C568 119.9(18)
C570 C569 H83 120.1
C568 C569 H83 120.1
C571 C570 C569 120.1(17)
C571 C570 H84 120.0
C569 C570 H84 120.0
C570 C571 C572 120.9(15)
C570 C571 H85 119.5
C572 C571 H85 119.5
C571 C572 C567 118.3(14)
C571 C572 H86 120.8
C567 C572 H86 120.8
C76 O3 C73 109.0(7)
C76 O3 Li2 114.9(6)
C73 O3 Li2 136.0(9)
O3 C73 C74 104.8(7)
O3 C73 H87 110.8
C74 C73 H87 110.8
O3 C73 H88 110.8
C74 C73 H88 110.8
H87 C73 H88 108.9
C75 C74 C73 106.5(6)
C75 C74 H89 110.4
C73 C74 H89 110.4
C75 C74 H90 110.4
C73 C74 H90 110.4
H89 C74 H90 108.6
C76 C75 C74 108.3(6)
C76 C75 H91 110.0
C74 C75 H91 110.0
C76 C75 H92 110.0
C74 C75 H92 110.0
H91 C75 H92 108.4
C75 C76 O3 110.8(6)
C75 C76 H93 109.5
O3 C76 H93 109.5
C75 C76 H94 109.5
O3 C76 H94 109.5
H93 C76 H94 108.1
C576 O503 C573 106.5(15)
C576 O503 Li2 97.0(14)
C573 O503 Li2 145(3)
O503 C573 C574 108.3(14)
O503 C573 H95 110.0
C574 C573 H95 110.0
O503 C573 H96 110.0
C574 C573 H96 110.0
H95 C573 H96 108.4
C575 C574 C573 105.7(12)
C575 C574 H97 110.6
C573 C574 H97 110.6
C575 C574 H98 110.6
C573 C574 H98 110.6
H97 C574 H98 108.7
C576 C575 C574 105.1(12)
C576 C575 H99 110.7
C574 C575 H99 110.7
C576 C575 H100 110.7
C574 C575 H100 110.7
H99 C575 H100 108.8
O503 C576 C575 111.4(13)
O503 C576 H101 109.3
C575 C576 H101 109.3
O503 C576 H102 109.3
C575 C576 H102 109.3
H101 C576 H102 108.0
C77 O4 C80 103.0(5)
C77 O4 Li2 103.4(5)
C80 O4 Li2 137.7(5)
O4 C77 C78 105.2(7)
O4 C77 Li2 45.5(4)
C78 C77 Li2 109.3(7)
O4 C77 H103 110.7
C78 C77 H103 110.7
Li2 C77 H103 138.1
O4 C77 H104 110.7
C78 C77 H104 110.7
Li2 C77 H104 67.1
H103 C77 H104 108.8
C77 C78 C79 102.6(9)
C77 C78 H105 111.2
C79 C78 H105 111.2
C77 C78 H106 111.2
C79 C78 H106 111.2
H105 C78 H106 109.2
C78 C79 C80 104.1(8)
C78 C79 H107 110.9
C80 C79 H107 110.9
C78 C79 H108 110.9
C80 C79 H108 110.9
H107 C79 H108 108.9
O4 C80 C79 106.4(6)
O4 C80 H109 110.5
C79 C80 H109 110.5
O4 C80 H110 110.5
C79 C80 H110 110.5
H109 C80 H110 108.6
C580 O504 C577 104.4(10)
C580 O504 Li2 120.7(8)
C577 O504 Li2 132.4(9)
O504 C577 C578 105.8(14)
O504 C577 H111 110.6
C578 C577 H111 110.6
O504 C577 H112 110.6
C578 C577 H112 110.6
H111 C577 H112 108.7
C579 C578 C577 103.2(14)
C579 C578 H113 111.1
C577 C578 H113 111.1
C579 C578 H114 111.1
C577 C578 H114 111.1
H113 C578 H114 109.1
C578 C579 C580 106.7(11)
C578 C579 H115 110.4
C580 C579 H115 110.4
C578 C579 H116 110.4
C580 C579 H116 110.4
H115 C579 H116 108.6
O504 C580 C579 105.5(8)
O504 C580 H117 110.7
C579 C580 H117 110.7
O504 C580 H118 110.7
C579 C580 H118 110.7
H117 C580 H118 108.8
O506 Li3 N9 125.6(11)
O506 Li3 O5 107.4(6)
N9 Li3 O5 106.4(3)
N9 Li3 O6 117.7(9)
O5 Li3 O6 117.0(6)
O506 Li3 N7 109.9(8)
N9 Li3 N7 93.4(3)
O5 Li3 N7 113.9(3)
O6 Li3 N7 106.2(7)
C81 N7 C84 105.5(3)
C81 N7 Li3 131.7(3)
C84 N7 Li3 121.9(3)
C85 N8 C84 127.1(3)
C88 N9 C85 105.8(3)
C88 N9 Li3 130.2(3)
C85 N9 Li3 123.1(3)
N7 C81 C82 111.4(3)
N7 C81 C89 122.6(3)
C82 C81 C89 126.0(3)
C83 C82 C81 107.8(3)
C83 C82 H119 126.1
C81 C82 H119 126.1
C82 C83 C84 104.9(3)
C82 C83 C95 126.3(3)
C84 C83 C95 128.8(3)
N8 C84 N7 127.2(3)
N8 C84 C83 122.3(3)
N7 C84 C83 110.4(3)
N8 C85 N9 126.7(3)
N8 C85 C86 123.7(3)
N9 C85 C86 109.6(3)
C87 C86 C85 105.4(3)
C87 C86 C101 125.9(3)
C85 C86 C101 128.6(3)
C86 C87 C88 106.9(3)
C86 C87 H120 126.5
C88 C87 H120 126.5
N9 C88 C87 112.3(3)
N9 C88 C107 121.4(3)
C87 C88 C107 126.3(3)
C94 C89 C90 117.5(3)
C94 C89 C81 120.9(3)
C90 C89 C81 121.7(3)
C91 C90 C89 120.9(3)
C91 C90 H121 119.6
C89 C90 H121 119.6
C90 C91 C92 120.7(3)
C90 C91 H122 119.6
C92 C91 H122 119.6
C93 C92 C91 119.3(3)
C93 C92 H123 120.4
C91 C92 H123 120.4
C92 C93 C94 120.0(3)
C92 C93 H124 120.0
C94 C93 H124 120.0
C93 C94 C89 121.7(3)
C93 C94 H125 119.2
C89 C94 H125 119.2
C100 C95 C96 117.9(3)
C100 C95 C83 122.2(3)
C96 C95 C83 119.8(3)
C97 C96 C95 121.0(3)
C97 C96 H126 119.5
C95 C96 H126 119.5
C98 C97 C96 120.8(3)
C98 C97 H127 119.6
C96 C97 H127 119.6
C97 C98 C99 119.1(3)
C97 C98 H128 120.5
C99 C98 H128 120.5
C98 C99 C100 120.4(3)
C98 C99 H129 119.8
C100 C99 H129 119.8
C99 C100 C95 120.8(3)
C99 C100 H130 119.6
C95 C100 H130 119.6
C106 C101 C102 118.2(3)
C106 C101 C86 120.4(3)
C102 C101 C86 121.4(3)
C103 C102 C101 120.1(3)
C103 C102 H131 119.9
C101 C102 H131 119.9
C104 C103 C102 121.4(3)
C104 C103 H132 119.3
C102 C103 H132 119.3
C103 C104 C105 119.6(3)
C103 C104 H133 120.2
C105 C104 H133 120.2
C106 C105 C104 119.4(3)
C106 C105 H134 120.3
C104 C105 H134 120.3
C105 C106 C101 121.3(3)
C105 C106 H135 119.3
C101 C106 H135 119.3
C108 C107 C112 118.4(3)
C108 C107 C88 121.0(3)
C112 C107 C88 120.6(3)
C109 C108 C107 120.9(4)
C109 C108 H136 119.5
C107 C108 H136 119.5
C108 C109 C110 120.1(4)
C108 C109 H137 120.0
C110 C109 H137 120.0
C111 C110 C109 119.6(3)
C111 C110 H138 120.2
C109 C110 H138 120.2
C110 C111 C112 120.5(4)
C110 C111 H139 119.8
C112 C111 H139 119.8
C111 C112 C107 120.5(3)
C111 C112 H140 119.8
C107 C112 H140 119.8
C116 O5 C113 108.3(3)
C116 O5 Li3 112.0(3)
C113 O5 Li3 133.0(3)
O5 C113 C114 105.7(3)
O5 C113 H141 110.6
C114 C113 H141 110.6
O5 C113 H142 110.6
C114 C113 H142 110.6
H141 C113 H142 108.7
C115 C114 C113 104.3(3)
C115 C114 H143 110.9
C113 C114 H143 110.9
C115 C114 H144 110.9
C113 C114 H144 110.9
H143 C114 H144 108.9
C116 C115 C114 101.7(4)
C116 C115 H145 111.4
C114 C115 H145 111.4
C116 C115 H146 111.4
C114 C115 H146 111.4
H145 C115 H146 109.3
O5 C116 C115 106.0(3)
O5 C116 H147 110.5
C115 C116 H147 110.5
O5 C116 H148 110.5
C115 C116 H148 110.5
H147 C116 H148 108.7
C120 O6 C117 105.5(9)
C120 O6 Li3 127.5(11)
C117 O6 Li3 124.9(11)
O6 C117 C118 106.2(11)
O6 C117 H149 110.5
C118 C117 H149 110.5
O6 C117 H150 110.5
C118 C117 H150 110.5
H149 C117 H150 108.7
C119 C118 C117 105.2(9)
C119 C118 H151 110.7
C117 C118 H151 110.7
C119 C118 H152 110.7
C117 C118 H152 110.7
H151 C118 H152 108.8
C118 C119 C120 106.7(8)
C118 C119 H153 110.4
C120 C119 H153 110.4
C118 C119 H154 110.4
C120 C119 H154 110.4
H153 C119 H154 108.6
O6 C120 C119 107.4(9)
O6 C120 H155 110.2
C119 C120 H155 110.2
O6 C120 H156 110.2
C119 C120 H156 110.2
H155 C120 H156 108.5
C620 O506 C617 113.4(9)
C620 O506 Li3 127.4(11)
C617 O506 Li3 119.1(11)
O506 C617 C618 105.1(9)
O506 C617 H157 110.7
C618 C617 H157 110.7
O506 C617 H158 110.7
C618 C617 H158 110.7
H157 C617 H158 108.8
C617 C618 C619 99.8(9)
C617 C618 H159 111.8
C619 C618 H159 111.8
C617 C618 H160 111.8
C619 C618 H160 111.8
H159 C618 H160 109.5
C620 C619 C618 105.2(9)
C620 C619 H161 110.7
C618 C619 H161 110.7
C620 C619 H162 110.7
C618 C619 H162 110.7
H161 C619 H162 108.8
O506 C620 C619 100.4(9)
O506 C620 H163 111.7
C619 C620 H163 111.7
O506 C620 H164 111.7
C619 C620 H164 111.7
H163 C620 H164 109.5
O7 Li4 N10 116.6(3)
O7 Li4 N12 111.1(3)
N10 Li4 N12 97.6(2)
O7 Li4 O508 115(2)
N10 Li4 O508 108(3)
N12 Li4 O508 107.2(15)
O7 Li4 O8 116.7(4)
N10 Li4 O8 106.7(4)
N12 Li4 O8 106.1(3)
O7 Li4 C660 135.3(10)
N10 Li4 C660 104.9(11)
N12 Li4 C660 77.4(7)
O508 Li4 C660 30.6(9)
C121 N10 C124 105.9(2)
C121 N10 Li4 134.9(3)
C124 N10 Li4 119.0(3)
C124 N11 C125 128.6(3)
C128 N12 C125 105.1(3)
C128 N12 Li4 135.8(3)
C125 N12 Li4 118.7(2)
N10 C121 C122 111.4(3)
N10 C121 C129 122.5(3)
C122 C121 C129 126.1(3)
C123 C122 C121 107.9(3)
C123 C122 H165 126.1
C121 C122 H165 126.1
C122 C123 C124 105.0(3)
C122 C123 C135 127.4(3)
C124 C123 C135 127.5(3)
N11 C124 N10 128.0(3)
N11 C124 C123 122.2(3)
N10 C124 C123 109.7(3)
N11 C125 N12 127.7(3)
N11 C125 C126 122.1(3)
N12 C125 C126 110.3(3)
C127 C126 C125 105.5(3)
C127 C126 C141 126.4(3)
C125 C126 C141 128.1(3)
C126 C127 C128 107.6(3)
C126 C127 H166 126.2
C128 C127 H166 126.2
N12 C128 C127 111.6(3)
N12 C128 C647 122(4)
C127 C128 C647 127(4)
N12 C128 C147 122.6(4)
C127 C128 C147 125.8(4)
C130 C129 C134 117.7(3)
C130 C129 C121 121.6(3)
C134 C129 C121 120.7(3)
C131 C130 C129 121.1(3)
C131 C130 H167 119.5
C129 C130 H167 119.5
C132 C131 C130 120.2(3)
C132 C131 H168 119.9
C130 C131 H168 119.9
C133 C132 C131 119.7(3)
C133 C132 H169 120.1
C131 C132 H169 120.1
C132 C133 C134 120.4(3)
C132 C133 H170 119.8
C134 C133 H170 119.8
C133 C134 C129 120.9(3)
C133 C134 H171 119.6
C129 C134 H171 119.6
C136 C135 C140 117.9(3)
C136 C135 C123 120.0(3)
C140 C135 C123 122.1(3)
C137 C136 C135 121.2(3)
C137 C136 H172 119.4
C135 C136 H172 119.4
C136 C137 C138 120.3(3)
C136 C137 H173 119.8
C138 C137 H173 119.8
C139 C138 C137 118.9(3)
C139 C138 H174 120.5
C137 C138 H174 120.5
C138 C139 C140 121.0(3)
C138 C139 H175 119.5
C140 C139 H175 119.5
C139 C140 C135 120.6(3)
C139 C140 H176 119.7
C135 C140 H176 119.7
C142 C141 C146 118.0(3)
C142 C141 C126 121.9(3)
C146 C141 C126 120.1(3)
C143 C142 C141 121.0(3)
C143 C142 H177 119.5
C141 C142 H177 119.5
C142 C143 C144 120.0(3)
C142 C143 H178 120.0
C144 C143 H178 120.0
C145 C144 C143 119.7(3)
C145 C144 H179 120.1
C143 C144 H179 120.1
C144 C145 C146 119.9(3)
C144 C145 H180 120.0
C146 C145 H180 120.0
C145 C146 C141 121.3(3)
C145 C146 H181 119.3
C141 C146 H181 119.3
C152 C147 C148 116.5(4)
C152 C147 C128 123.1(7)
C148 C147 C128 120.4(6)
C149 C148 C147 122.1(4)
C149 C148 H182 119.0
C147 C148 H182 119.0
C148 C149 C150 119.9(4)
C148 C149 H183 120.0
C150 C149 H183 120.0
C151 C150 C149 118.7(4)
C151 C150 H184 120.7
C149 C150 H184 120.7
C150 C151 C152 120.7(4)
C150 C151 H185 119.7
C152 C151 H185 119.7
C147 C152 C151 122.2(4)
C147 C152 H186 118.9
C151 C152 H186 118.9
C652 C647 C648 118(3)
C652 C647 C128 128(4)
C648 C647 C128 113(3)
C649 C648 C647 120(2)
C649 C648 H187 120.0
C647 C648 H187 120.0
C648 C649 C650 116(3)
C648 C649 H188 121.9
C650 C649 H188 121.9
C651 C650 C649 117(3)
C651 C650 H189 121.3
C649 C650 H189 121.3
C650 C651 C652 118(2)
C650 C651 H190 121.0
C652 C651 H190 121.0
C647 C652 C651 120(2)
C647 C652 H191 119.9
C651 C652 H191 119.9
C156 O7 C153 104.6(3)
C156 O7 Li4 128.2(3)
C153 O7 Li4 126.3(3)
O7 C153 C154 104.2(3)
O7 C153 H192 110.9
C154 C153 H192 110.9
O7 C153 H193 110.9
C154 C153 H193 110.9
H192 C153 H193 108.9
C155 C154 C153 105.4(3)
C155 C154 H194 110.7
C153 C154 H194 110.7
C155 C154 H195 110.7
C153 C154 H195 110.7
H194 C154 H195 108.8
C156 C155 C154 104.4(3)
C156 C155 H196 110.9
C154 C155 H196 110.9
C156 C155 H197 110.9
C154 C155 H197 110.9
H196 C155 H197 108.9
O7 C156 C155 105.4(3)
O7 C156 H198 110.7
C155 C156 H198 110.7
O7 C156 H199 110.7
C155 C156 H199 110.7
H198 C156 H199 108.8
C160 O8 C157 109.7(4)
C160 O8 Li4 109.4(5)
C157 O8 Li4 140.6(6)
O8 C157 C158 105.8(5)
O8 C157 H200 110.6
C158 C157 H200 110.6
O8 C157 H201 110.6
C158 C157 H201 110.6
H200 C157 H201 108.7
C157 C158 C159 107.5(4)
C157 C158 H202 110.2
C159 C158 H202 110.2
C157 C158 H203 110.2
C159 C158 H203 110.2
H202 C158 H203 108.5
C160 C159 C158 103.3(5)
C160 C159 H204 111.1
C158 C159 H204 111.1
C160 C159 H205 111.1
C158 C159 H205 111.1
H204 C159 H205 109.1
O8 C160 C159 107.0(5)
O8 C160 H206 110.3
C159 C160 H206 110.3
O8 C160 H207 110.3
C159 C160 H207 110.3
H206 C160 H207 108.6
C660 O508 C657 105.9(16)
C660 O508 Li4 105(2)
C657 O508 Li4 149(3)
O508 C657 C658 101(2)
O508 C657 H208 111.7
C658 C657 H208 111.7
O508 C657 H209 111.7
C658 C657 H209 111.7
H208 C657 H209 109.4
C659 C658 C657 98(2)
C659 C658 H210 112.1
C657 C658 H210 112.1
C659 C658 H211 112.1
C657 C658 H211 112.1
H210 C658 H211 109.7
C660 C659 C658 95(2)
C660 C659 H212 112.7
C658 C659 H212 112.7
C660 C659 H213 112.7
C658 C659 H213 112.7
H212 C659 H213 110.2
O508 C660 C659 106.8(18)
O508 C660 Li4 44.5(14)
C659 C660 Li4 151(2)
O508 C660 H214 110.4
C659 C660 H214 110.4
Li4 C660 H214 87.8
O508 C660 H215 110.4
C659 C660 H215 110.4
Li4 C660 H215 83.1
H214 C660 H215 108.6
C162 C161 H216 109.5
C162 C161 H217 109.5
H216 C161 H217 109.5
C162 C161 H218 109.5
H216 C161 H218 109.5
H217 C161 H218 109.5
C161 C162 C163 111.1(14)
C161 C162 H219 109.4
C163 C162 H219 109.4
C161 C162 H220 109.4
C163 C162 H220 109.4
H219 C162 H220 108.0
C164 C163 C162 107.1(13)
C164 C163 H221 110.3
C162 C163 H221 110.3
C164 C163 H222 110.3
C162 C163 H222 110.3
H221 C163 H222 108.5
C163 C164 C165 106.1(13)
C163 C164 H223 110.5
C165 C164 H223 110.5
C163 C164 H224 110.5
C165 C164 H224 110.5
H223 C164 H224 108.7
C164 C165 H225 109.5
C164 C165 H226 109.5
H225 C165 H226 109.5
C164 C165 H227 109.5
H225 C165 H227 109.5
H226 C165 H227 109.5
C662 C661 H228 109.5
C662 C661 H229 109.5
H228 C661 H229 109.5
C662 C661 H230 109.5
H228 C661 H230 109.5
H229 C661 H230 109.5
C661 C662 C663 117.3(15)
C661 C662 H231 108.0
C663 C662 H231 108.0
C661 C662 H232 108.0
C663 C662 H232 108.0
H231 C662 H232 107.2
C662 C663 C664 114.1(13)
C662 C663 H233 108.7
C664 C663 H233 108.7
C662 C663 H234 108.7
C664 C663 H234 108.7
H233 C663 H234 107.6
C663 C664 C665 107.4(12)
C663 C664 H235 110.2
C665 C664 H235 110.2
C663 C664 H236 110.2
C665 C664 H236 110.2
H235 C664 H236 108.5
C664 C665 H237 109.5
C664 C665 H238 109.5
H237 C665 H238 109.5
C664 C665 H239 109.5
H237 C665 H239 109.5
H238 C665 H239 109.5
C167 C166 H240 109.5
C167 C166 H241 109.5
H240 C166 H241 109.5
C167 C166 H242 109.5
H240 C166 H242 109.5
H241 C166 H242 109.5
C166 C167 C168 109.2(14)
C166 C167 H243 109.8
C168 C167 H243 109.8
C166 C167 H244 109.8
C168 C167 H244 109.8
H243 C167 H244 108.3
C169 C168 C167 114.2(12)
C169 C168 H245 108.7
C167 C168 H245 108.7
C169 C168 H246 108.7
C167 C168 H246 108.7
H245 C168 H246 107.6
C168 C169 C170 117.6(13)
C168 C169 H247 107.9
C170 C169 H247 107.9
C168 C169 H248 107.9
C170 C169 H248 107.9
H247 C169 H248 107.2
C169 C170 H249 109.5
C169 C170 H250 109.5
H249 C170 H250 109.5
C169 C170 H251 109.5
H249 C170 H251 109.5
H250 C170 H251 109.5
C667 C666 H252 109.5
C667 C666 H253 109.5
H252 C666 H253 109.5
C667 C666 H254 109.5
H252 C666 H254 109.5
H253 C666 H254 109.5
C666 C667 C668 114.5(14)
C666 C667 H255 108.6
C668 C667 H255 108.6
C666 C667 H256 108.6
C668 C667 H256 108.6
H255 C667 H256 107.6
C667 C668 C669 109.5(11)
C667 C668 H257 109.8
C669 C668 H257 109.8
C667 C668 H258 109.8
C669 C668 H258 109.8
H257 C668 H258 108.2
C668 C669 C670 114.7(12)
C668 C669 H259 108.6
C670 C669 H259 108.6
C668 C669 H260 108.6
C670 C669 H260 108.6
H259 C669 H260 107.6
C669 C670 H261 109.5
C669 C670 H262 109.5
H261 C670 H262 109.5
C669 C670 H263 109.5
H261 C670 H263 109.5
H262 C670 H263 109.5

loop_
_geom_bond_atom_site_label_1
_geom_bond_atom_site_label_2
_geom_bond_distance
Li1 O2 1.943(9)
Li1 O1 1.951(8)
Li1 O502 1.986(13)
Li1 O501 1.987(12)
Li1 N1 1.991(7)
Li1 N3 2.014(6)
N1 C1 1.336(4)
N1 C4 1.395(4)
N2 C4 1.334(4)
N2 C5 1.337(4)
N3 C8 1.340(4)
N3 C5 1.388(4)
C1 C2 1.426(5)
C1 C9 1.472(5)
C2 C3 1.370(4)
C2 H1 0.9500
C3 C4 1.453(5)
C3 C15 1.468(5)
C5 C6 1.452(4)
C6 C7 1.363(5)
C6 C21 1.468(5)
C7 C8 1.419(5)
C7 H2 0.9500
C8 C27 1.461(9)
C8 C527 1.489(12)
C9 C10 1.380(5)
C9 C14 1.403(5)
C10 C11 1.380(5)
C10 H3 0.9500
C11 C12 1.373(6)
C11 H4 0.9500
C12 C13 1.376(6)
C12 H5 0.9500
C13 C14 1.387(5)
C13 H6 0.9500
C14 H7 0.9500
C15 C16 1.391(5)
C15 C20 1.393(4)
C16 C17 1.390(5)
C16 H8 0.9500
C17 C18 1.381(5)
C17 H9 0.9500
C18 C19 1.375(5)
C18 H10 0.9500
C19 C20 1.392(5)
C19 H11 0.9500
C20 H12 0.9500
C21 C22 1.389(5)
C21 C26 1.409(4)
C22 C23 1.384(5)
C22 H13 0.9500
C23 C24 1.378(5)
C23 H14 0.9500
C24 C25 1.373(5)
C24 H15 0.9500
C25 C26 1.382(5)
C25 H16 0.9500
C26 H17 0.9500
C27 C32 1.380(8)
C27 C28 1.388(11)
C28 C29 1.399(8)
C28 H18 0.9500
C29 C30 1.373(9)
C29 H19 0.9500
C30 C31 1.382(11)
C30 H20 0.9500
C31 C32 1.393(8)
C31 H21 0.9500
C32 H22 0.9500
C527 C532 1.386(11)
C527 C528 1.391(13)
C528 C529 1.396(11)
C528 H23 0.9500
C529 C530 1.368(11)
C529 H24 0.9500
C530 C531 1.384(12)
C530 H25 0.9500
C531 C532 1.394(11)
C531 H26 0.9500
C532 H27 0.9500
O1 C36 1.428(8)
O1 C33 1.434(8)
C33 C34 1.534(8)
C33 H28 0.9900
C33 H29 0.9900
C34 C35 1.523(9)
C34 H30 0.9900
C34 H31 0.9900
C35 C36 1.492(8)
C35 H32 0.9900
C35 H33 0.9900
C36 H34 0.9900
C36 H35 0.9900
O501 C536 1.435(13)
O501 C533 1.443(13)
C533 C534 1.495(13)
C533 H36 0.9900
C533 H37 0.9900
C534 C535 1.511(13)
C534 H38 0.9900
C534 H39 0.9900
C535 C536 1.503(13)
C535 H40 0.9900
C535 H41 0.9900
C536 H42 0.9900
C536 H43 0.9900
O2 C37 1.423(8)
O2 C40 1.453(10)
C37 C38 1.517(11)
C37 H44 0.9900
C37 H45 0.9900
C38 C39 1.494(9)
C38 H46 0.9900
C38 H47 0.9900
C39 C40 1.518(9)
C39 H48 0.9900
C39 H49 0.9900
C40 H50 0.9900
C40 H51 0.9900
O502 C537 1.445(13)
O502 C540 1.458(13)
C537 C538 1.514(14)
C537 H52 0.9900
C537 H53 0.9900
C538 C539 1.481(12)
C538 H54 0.9900
C538 H55 0.9900
C539 C540 1.506(13)
C539 H56 0.9900
C539 H57 0.9900
C540 H58 0.9900
C540 H59 0.9900
Li2 O3 1.966(9)
Li2 O4 1.978(7)
Li2 N4 2.005(7)
Li2 O504 2.012(8)
Li2 O503 2.014(13)
Li2 N6 2.032(7)
Li2 C77 2.698(10)
N4 C41 1.350(4)
N4 C44 1.391(4)
N5 C45 1.329(4)
N5 C44 1.331(4)
N6 C48 1.351(4)
N6 C45 1.397(4)
C41 C42 1.418(5)
C41 C49 1.469(5)
C42 C43 1.365(5)
C42 H60 0.9500
C43 C44 1.453(5)
C43 C55 1.469(5)
C45 C46 1.456(5)
C46 C47 1.362(5)
C46 C61 1.474(5)
C47 C48 1.419(5)
C47 H61 0.9500
C48 C567 1.464(14)
C48 C67 1.490(7)
C49 C50 1.386(5)
C49 C54 1.390(5)
C50 C51 1.389(5)
C50 H62 0.9500
C51 C52 1.379(5)
C51 H63 0.9500
C52 C53 1.364(5)
C52 H64 0.9500
C53 C54 1.392(5)
C53 H65 0.9500
C54 H66 0.9500
C55 C60 1.389(5)
C55 C56 1.399(5)
C56 C57 1.385(5)
C56 H67 0.9500
C57 C58 1.366(6)
C57 H68 0.9500
C58 C59 1.368(5)
C58 H69 0.9500
C59 C60 1.398(5)
C59 H70 0.9500
C60 H71 0.9500
C61 C62 1.386(5)
C61 C66 1.395(5)
C62 C63 1.394(5)
C62 H72 0.9500
C63 C64 1.367(5)
C63 H73 0.9500
C64 C65 1.377(5)
C64 H74 0.9500
C65 C66 1.384(5)
C65 H75 0.9500
C66 H76 0.9500
C67 C72 1.398(10)
C67 C68 1.398(9)
C68 C69 1.381(7)
C68 H77 0.9500
C69 C70 1.377(10)
C69 H78 0.9500
C70 C71 1.370(7)
C70 H79 0.9500
C71 C72 1.388(7)
C71 H80 0.9500
C72 H81 0.9500
C567 C568 1.388(12)
C567 C572 1.392(14)
C568 C569 1.382(12)
C568 H82 0.9500
C569 C570 1.379(13)
C569 H83 0.9500
C570 C571 1.373(12)
C570 H84 0.9500
C571 C572 1.386(12)
C571 H85 0.9500
C572 H86 0.9500
O3 C76 1.441(10)
O3 C73 1.444(7)
C73 C74 1.511(11)
C73 H87 0.9900
C73 H88 0.9900
C74 C75 1.481(8)
C74 H89 0.9900
C74 H90 0.9900
C75 C76 1.363(8)
C75 H91 0.9900
C75 H92 0.9900
C76 H93 0.9900
C76 H94 0.9900
O503 C576 1.434(14)
O503 C573 1.451(13)
C573 C574 1.505(14)
C573 H95 0.9900
C573 H96 0.9900
C574 C575 1.498(13)
C574 H97 0.9900
C574 H98 0.9900
C575 C576 1.441(13)
C575 H99 0.9900
C575 H100 0.9900
C576 H101 0.9900
C576 H102 0.9900
O4 C77 1.433(8)
O4 C80 1.436(7)
C77 C78 1.513(10)
C77 H103 0.9900
C77 H104 0.9900
C78 C79 1.527(10)
C78 H105 0.9900
C78 H106 0.9900
C79 C80 1.527(9)
C79 H107 0.9900
C79 H108 0.9900
C80 H109 0.9900
C80 H110 0.9900
O504 C580 1.437(11)
O504 C577 1.458(12)
C577 C578 1.510(13)
C577 H111 0.9900
C577 H112 0.9900
C578 C579 1.501(13)
C578 H113 0.9900
C578 H114 0.9900
C579 C580 1.513(11)
C579 H115 0.9900
C579 H116 0.9900
C580 H117 0.9900
C580 H118 0.9900
Li3 O506 1.905(11)
Li3 N9 1.982(6)
Li3 O5 1.986(6)
Li3 O6 1.990(10)
Li3 N7 2.000(6)
N7 C81 1.338(4)
N7 C84 1.394(4)
N8 C85 1.321(4)
N8 C84 1.342(4)
N9 C88 1.333(4)
N9 C85 1.394(4)
C81 C82 1.421(4)
C81 C89 1.468(4)
C82 C83 1.368(4)
C82 H119 0.9500
C83 C84 1.441(4)
C83 C95 1.476(4)
C85 C86 1.453(4)
C86 C87 1.375(4)
C86 C101 1.477(4)
C87 C88 1.420(4)
C87 H120 0.9500
C88 C107 1.475(4)
C89 C94 1.393(4)
C89 C90 1.398(4)
C90 C91 1.379(5)
C90 H121 0.9500
C91 C92 1.387(5)
C91 H122 0.9500
C92 C93 1.378(5)
C92 H123 0.9500
C93 C94 1.386(5)
C93 H124 0.9500
C94 H125 0.9500
C95 C100 1.391(4)
C95 C96 1.392(4)
C96 C97 1.378(4)
C96 H126 0.9500
C97 C98 1.375(5)
C97 H127 0.9500
C98 C99 1.384(5)
C98 H128 0.9500
C99 C100 1.387(4)
C99 H129 0.9500
C100 H130 0.9500
C101 C106 1.390(4)
C101 C102 1.400(4)
C102 C103 1.378(5)
C102 H131 0.9500
C103 C104 1.368(5)
C103 H132 0.9500
C104 C105 1.392(5)
C104 H133 0.9500
C105 C106 1.389(5)
C105 H134 0.9500
C106 H135 0.9500
C107 C108 1.390(5)
C107 C112 1.394(5)
C108 C109 1.380(5)
C108 H136 0.9500
C109 C110 1.383(5)
C109 H137 0.9500
C110 C111 1.379(5)
C110 H138 0.9500
C111 C112 1.383(5)
C111 H139 0.9500
C112 H140 0.9500
O5 C116 1.437(4)
O5 C113 1.453(4)
C113 C114 1.516(6)
C113 H141 0.9900
C113 H142 0.9900
C114 C115 1.511(6)
C114 H143 0.9900
C114 H144 0.9900
C115 C116 1.478(5)
C115 H145 0.9900
C115 H146 0.9900
C116 H147 0.9900
C116 H148 0.9900
O6 C120 1.454(10)
O6 C117 1.454(11)
C117 C118 1.495(12)
C117 H149 0.9900
C117 H150 0.9900
C118 C119 1.432(11)
C118 H151 0.9900
C118 H152 0.9900
C119 C120 1.511(11)
C119 H153 0.9900
C119 H154 0.9900
C120 H155 0.9900
C120 H156 0.9900
O506 C620 1.417(11)
O506 C617 1.433(11)
C617 C618 1.489(11)
C617 H157 0.9900
C617 H158 0.9900
C618 C619 1.528(11)
C618 H159 0.9900
C618 H160 0.9900
C619 C620 1.481(11)
C619 H161 0.9900
C619 H162 0.9900
C620 H163 0.9900
C620 H164 0.9900
Li4 O7 1.941(6)
Li4 N10 1.978(6)
Li4 N12 1.991(6)
Li4 O508 1.992(14)
Li4 O8 2.013(6)
Li4 C660 2.75(4)
N10 C121 1.341(4)
N10 C124 1.395(4)
N11 C124 1.321(4)
N11 C125 1.337(4)
N12 C128 1.351(4)
N12 C125 1.391(4)
C121 C122 1.432(4)
C121 C129 1.464(4)
C122 C123 1.363(4)
C122 H165 0.9500
C123 C124 1.467(4)
C123 C135 1.468(4)
C125 C126 1.443(4)
C126 C127 1.364(4)
C126 C141 1.481(4)
C127 C128 1.416(4)
C127 H166 0.9500
C128 C647 1.472(15)
C128 C147 1.476(5)
C129 C130 1.392(4)
C129 C134 1.404(4)
C130 C131 1.386(5)
C130 H167 0.9500
C131 C132 1.384(5)
C131 H168 0.9500
C132 C133 1.374(5)
C132 H169 0.9500
C133 C134 1.385(4)
C133 H170 0.9500
C134 H171 0.9500
C135 C136 1.391(4)
C135 C140 1.397(4)
C136 C137 1.375(5)
C136 H172 0.9500
C137 C138 1.392(5)
C137 H173 0.9500
C138 C139 1.373(5)
C138 H174 0.9500
C139 C140 1.381(5)
C139 H175 0.9500
C140 H176 0.9500
C141 C142 1.389(4)
C141 C146 1.390(4)
C142 C143 1.382(4)
C142 H177 0.9500
C143 C144 1.384(5)
C143 H178 0.9500
C144 C145 1.378(5)
C144 H179 0.9500
C145 C146 1.379(5)
C145 H180 0.9500
C146 H181 0.9500
C147 C152 1.379(7)
C147 C148 1.388(9)
C148 C149 1.377(5)
C148 H182 0.9500
C149 C150 1.396(8)
C149 H183 0.9500
C150 C151 1.359(6)
C150 H184 0.9500
C151 C152 1.381(5)
C151 H185 0.9500
C152 H186 0.9500
C647 C652 1.381(14)
C647 C648 1.386(15)
C648 C649 1.383(14)
C648 H187 0.9500
C649 C650 1.396(15)
C649 H188 0.9500
C650 C651 1.373(14)
C650 H189 0.9500
C651 C652 1.387(14)
C651 H190 0.9500
C652 H191 0.9500
O7 C156 1.418(4)
O7 C153 1.478(4)
C153 C154 1.514(5)
C153 H192 0.9900
C153 H193 0.9900
C154 C155 1.510(5)
C154 H194 0.9900
C154 H195 0.9900
C155 C156 1.485(5)
C155 H196 0.9900
C155 H197 0.9900
C156 H198 0.9900
C156 H199 0.9900
O8 C160 1.434(10)
O8 C157 1.439(7)
C157 C158 1.490(7)
C157 H200 0.9900
C157 H201 0.9900
C158 C159 1.513(7)
C158 H202 0.9900
C158 H203 0.9900
C159 C160 1.477(6)
C159 H204 0.9900
C159 H205 0.9900
C160 H206 0.9900
C160 H207 0.9900
O508 C660 1.448(14)
O508 C657 1.457(14)
C657 C658 1.518(15)
C657 H208 0.9900
C657 H209 0.9900
C658 C659 1.512(15)
C658 H210 0.9900
C658 H211 0.9900
C659 C660 1.497(14)
C659 H212 0.9900
C659 H213 0.9900
C660 H214 0.9900
C660 H215 0.9900
C161 C162 1.462(13)
C161 H216 0.9800
C161 H217 0.9800
C161 H218 0.9800
C162 C163 1.521(14)
C162 H219 0.9900
C162 H220 0.9900
C163 C164 1.518(14)
C163 H221 0.9900
C163 H222 0.9900
C164 C165 1.560(13)
C164 H223 0.9900
C164 H224 0.9900
C165 H225 0.9800
C165 H226 0.9800
C165 H227 0.9800
C661 C662 1.438(13)
C661 H228 0.9800
C661 H229 0.9800
C661 H230 0.9800
C662 C663 1.483(13)
C662 H231 0.9900
C662 H232 0.9900
C663 C664 1.497(13)
C663 H233 0.9900
C663 H234 0.9900
C664 C665 1.576(13)
C664 H235 0.9900
C664 H236 0.9900
C665 H237 0.9800
C665 H238 0.9800
C665 H239 0.9800
C166 C167 1.459(18)
C166 H240 0.9800
C166 H241 0.9800
C166 H242 0.9800
C167 C168 1.507(10)
C167 H243 0.9900
C167 H244 0.9900
C168 C169 1.462(12)
C168 H245 0.9900
C168 H246 0.9900
C169 C170 1.551(12)
C169 H247 0.9900
C169 H248 0.9900
C170 H249 0.9800
C170 H250 0.9800
C170 H251 0.9800
C666 C667 1.466(14)
C666 H252 0.9800
C666 H253 0.9800
C666 H254 0.9800
C667 C668 1.472(12)
C667 H255 0.9900
C667 H256 0.9900
C668 C669 1.488(12)
C668 H257 0.9900
C668 H258 0.9900
C669 C670 1.532(12)
C669 H259 0.9900
C669 H260 0.9900
C670 H261 0.9800
C670 H262 0.9800
C670 H263 0.9800

loop_
_geom_torsion_atom_site_label_1
_geom_torsion_atom_site_label_2
_geom_torsion_atom_site_label_3
_geom_torsion_atom_site_label_4
_geom_torsion
C4 N1 C1 C2 0.0(4)
Li1 N1 C1 C2 -167.2(3)
C4 N1 C1 C9 179.5(3)
Li1 N1 C1 C9 12.4(5)
N1 C1 C2 C3 -1.3(4)
C9 C1 C2 C3 179.2(3)
C1 C2 C3 C4 1.9(3)
C1 C2 C3 C15 179.7(3)
C5 N2 C4 N1 4.2(5)
C5 N2 C4 C3 -173.3(3)
C1 N1 C4 N2 -176.5(3)
Li1 N1 C4 N2 -8.0(5)
C1 N1 C4 C3 1.2(3)
Li1 N1 C4 C3 169.7(3)
C2 C3 C4 N2 175.9(3)
C15 C3 C4 N2 -1.9(5)
C2 C3 C4 N1 -2.0(3)
C15 C3 C4 N1 -179.7(3)
C4 N2 C5 N3 4.7(5)
C4 N2 C5 C6 -173.6(3)
C8 N3 C5 N2 -178.6(3)
Li1 N3 C5 N2 -7.6(5)
C8 N3 C5 C6 -0.1(4)
Li1 N3 C5 C6 170.8(3)
N2 C5 C6 C7 177.5(3)
N3 C5 C6 C7 -1.1(4)
N2 C5 C6 C21 -2.8(5)
N3 C5 C6 C21 178.6(3)
C5 C6 C7 C8 1.7(4)
C21 C6 C7 C8 -178.0(3)
C5 N3 C8 C7 1.2(4)
Li1 N3 C8 C7 -168.4(3)
C5 N3 C8 C27 -176.2(14)
Li1 N3 C8 C27 14.2(15)
C5 N3 C8 C527 179(3)
Li1 N3 C8 C527 9(3)
C6 C7 C8 N3 -1.9(4)
C6 C7 C8 C27 175.2(15)
C6 C7 C8 C527 -180(2)
N1 C1 C9 C10 38.5(5)
C2 C1 C9 C10 -142.1(4)
N1 C1 C9 C14 -140.7(3)
C2 C1 C9 C14 38.7(5)
C14 C9 C10 C11 1.7(5)
C1 C9 C10 C11 -177.5(3)
C9 C10 C11 C12 -0.5(6)
C10 C11 C12 C13 -0.5(6)
C11 C12 C13 C14 0.2(6)
C12 C13 C14 C9 1.1(6)
C10 C9 C14 C13 -2.0(5)
C1 C9 C14 C13 177.2(3)
C2 C3 C15 C16 -29.4(5)
C4 C3 C15 C16 147.9(3)
C2 C3 C15 C20 150.5(3)
C4 C3 C15 C20 -32.2(5)
C20 C15 C16 C17 0.0(5)
C3 C15 C16 C17 179.9(3)
C15 C16 C17 C18 0.0(5)
C16 C17 C18 C19 0.3(5)
C17 C18 C19 C20 -0.6(5)
C18 C19 C20 C15 0.6(5)
C16 C15 C20 C19 -0.3(4)
C3 C15 C20 C19 179.8(3)
C7 C6 C21 C22 152.1(3)
C5 C6 C21 C22 -27.5(5)
C7 C6 C21 C26 -26.0(5)
C5 C6 C21 C26 154.4(3)
C26 C21 C22 C23 1.4(5)
C6 C21 C22 C23 -176.7(3)
C21 C22 C23 C24 -0.6(5)
C22 C23 C24 C25 -0.4(5)
C23 C24 C25 C26 0.5(6)
C24 C25 C26 C21 0.4(6)
C22 C21 C26 C25 -1.3(5)
C6 C21 C26 C25 176.9(3)
N3 C8 C27 C32 17(3)
C7 C8 C27 C32 -159(2)
N3 C8 C27 C28 -172.1(15)
C7 C8 C27 C28 11(3)
C32 C27 C28 C29 -8(3)
C8 C27 C28 C29 -178.8(15)
C27 C28 C29 C30 3(2)
C28 C29 C30 C31 -2(2)
C29 C30 C31 C32 5(3)
C28 C27 C32 C31 12(4)
C8 C27 C32 C31 -178(3)
C30 C31 C32 C27 -11(4)
N3 C8 C527 C532 24(5)
C7 C8 C527 C532 -158(3)
N3 C8 C527 C528 -144(3)
C7 C8 C527 C528 34(6)
C532 C527 C528 C529 7(5)
C8 C527 C528 C529 175(3)
C527 C528 C529 C530 0(3)
C528 C529 C530 C531 -2(3)
C529 C530 C531 C532 -4(5)
C528 C527 C532 C531 -13(7)
C8 C527 C532 C531 178(5)
C530 C531 C532 C527 12(7)
C36 O1 C33 C34 -37.2(9)
Li1 O1 C33 C34 116.5(11)
O1 C33 C34 C35 16.5(9)
C33 C34 C35 C36 8.8(9)
C33 O1 C36 C35 43.4(9)
Li1 O1 C36 C35 -121.2(6)
C34 C35 C36 O1 -31.3(9)
C536 O501 C533 C534 -39(2)
Li1 O501 C533 C534 120.6(16)
O501 C533 C534 C535 36(2)
C533 C534 C535 C536 -19(3)
C533 O501 C536 C535 26(3)
Li1 O501 C536 C535 -131(2)
C534 C535 C536 O501 -3(3)
C40 O2 C37 C38 21(3)
Li1 O2 C37 C38 177(2)
O2 C37 C38 C39 3(2)
C37 C38 C39 C40 -23.7(13)
C37 O2 C40 C39 -36(2)
Li1 O2 C40 C39 161.7(14)
C38 C39 C40 O2 35.6(15)
C540 O502 C537 C538 -31(5)
Li1 O502 C537 C538 140(4)
O502 C537 C538 C539 11(4)
C537 C538 C539 C540 13(3)
C537 O502 C540 C539 39(4)
Li1 O502 C540 C539 -134(3)
C538 C539 C540 O502 -33(3)
C44 N4 C41 C42 0.8(3)
Li2 N4 C41 C42 -165.9(3)
C44 N4 C41 C49 -177.6(3)
Li2 N4 C41 C49 15.8(5)
N4 C41 C42 C43 -1.5(4)
C49 C41 C42 C43 176.8(3)
C41 C42 C43 C44 1.5(4)
C41 C42 C43 C55 -179.6(3)
C45 N5 C44 N4 6.5(5)
C45 N5 C44 C43 -170.9(3)
C41 N4 C44 N5 -177.4(3)
Li2 N4 C44 N5 -8.7(5)
C41 N4 C44 C43 0.2(3)
Li2 N4 C44 C43 168.9(3)
C42 C43 C44 N5 176.7(3)
C55 C43 C44 N5 -2.2(5)
C42 C43 C44 N4 -1.1(3)
C55 C43 C44 N4 -180.0(3)
C44 N5 C45 N6 2.4(5)
C44 N5 C45 C46 179.8(3)
C48 N6 C45 N5 176.4(3)
Li2 N6 C45 N5 -6.3(5)
C48 N6 C45 C46 -1.3(3)
Li2 N6 C45 C46 176.0(3)
N5 C45 C46 C47 -177.6(3)
N6 C45 C46 C47 0.2(3)
N5 C45 C46 C61 2.7(5)
N6 C45 C46 C61 -179.5(3)
C45 C46 C47 C48 1.0(4)
C61 C46 C47 C48 -179.4(3)
C45 N6 C48 C47 1.9(4)
Li2 N6 C48 C47 -174.8(3)
C45 N6 C48 C567 -173(4)
Li2 N6 C48 C567 10(4)
C45 N6 C48 C67 -178.4(12)
Li2 N6 C48 C67 4.9(13)
C46 C47 C48 N6 -1.9(4)
C46 C47 C48 C567 174(3)
C46 C47 C48 C67 178.4(13)
N4 C41 C49 C50 19.2(5)
C42 C41 C49 C50 -158.9(3)
N4 C41 C49 C54 -160.3(3)
C42 C41 C49 C54 21.6(5)
C54 C49 C50 C51 1.8(5)
C41 C49 C50 C51 -177.7(3)
C49 C50 C51 C52 -2.0(6)
C50 C51 C52 C53 0.9(6)
C51 C52 C53 C54 0.4(6)
C50 C49 C54 C53 -0.5(5)
C41 C49 C54 C53 179.0(3)
C52 C53 C54 C49 -0.6(6)
C42 C43 C55 C60 152.0(3)
C44 C43 C55 C60 -29.4(5)
C42 C43 C55 C56 -26.7(5)
C44 C43 C55 C56 151.9(3)
C60 C55 C56 C57 0.5(6)
C43 C55 C56 C57 179.3(4)
C55 C56 C57 C58 -0.2(6)
C56 C57 C58 C59 -0.1(6)
C57 C58 C59 C60 0.0(6)
C56 C55 C60 C59 -0.6(5)
C43 C55 C60 C59 -179.3(3)
C58 C59 C60 C55 0.3(5)
C47 C46 C61 C62 151.1(3)
C45 C46 C61 C62 -29.3(5)
C47 C46 C61 C66 -26.3(5)
C45 C46 C61 C66 153.3(3)
C66 C61 C62 C63 -2.2(5)
C46 C61 C62 C63 -179.6(3)
C61 C62 C63 C64 1.9(5)
C62 C63 C64 C65 -0.3(5)
C63 C64 C65 C66 -0.9(6)
C64 C65 C66 C61 0.6(6)
C62 C61 C66 C65 0.9(5)
C46 C61 C66 C65 178.4(3)
N6 C48 C67 C72 -19(3)
C47 C48 C67 C72 161.0(13)
N6 C48 C67 C68 165.7(15)
C47 C48 C67 C68 -15(3)
C72 C67 C68 C69 4(3)
C48 C67 C68 C69 180(2)
C67 C68 C69 C70 -4(3)
C68 C69 C70 C71 2(3)
C69 C70 C71 C72 -1.4(17)
C70 C71 C72 C67 1.7(16)
C68 C67 C72 C71 -3(3)
C48 C67 C72 C71 -178.5(14)
N6 C48 C567 C568 176(4)
C47 C48 C567 C568 1(7)
N6 C48 C567 C572 4(7)
C47 C48 C567 C572 -171(3)
C572 C567 C568 C569 -10(9)
C48 C567 C568 C569 179(5)
C567 C568 C569 C570 6(8)
C568 C569 C570 C571 -4(7)
C569 C570 C571 C572 6(4)
C570 C571 C572 C567 -9(4)
C568 C567 C572 C571 11(7)
C48 C567 C572 C571 -177(3)
C76 O3 C73 C74 6.3(15)
Li2 O3 C73 C74 -176.8(13)
O3 C73 C74 C75 -7.8(14)
C73 C74 C75 C76 6.7(13)
C74 C75 C76 O3 -2.9(13)
C73 O3 C76 C75 -2.3(15)
Li2 O3 C76 C75 -180.0(9)
C576 O503 C573 C574 4(5)
Li2 O503 C573 C574 133(4)
O503 C573 C574 C575 7(4)
C573 C574 C575 C576 -15(3)
C573 O503 C576 C575 -14(4)
Li2 O503 C576 C575 -167.0(19)
C574 C575 C576 O503 18(3)
C80 O4 C77 C78 44.4(9)
Li2 O4 C77 C78 -102.3(7)
C80 O4 C77 Li2 146.7(6)
O4 C77 C78 C79 -33.3(11)
Li2 C77 C78 C79 -80.9(10)
C77 C78 C79 C80 10.0(12)
C77 O4 C80 C79 -37.3(9)
Li2 O4 C80 C79 90.0(10)
C78 C79 C80 O4 16.1(12)
C580 O504 C577 C578 38.8(19)
Li2 O504 C577 C578 -122.8(17)
O504 C577 C578 C579 -27(2)
C577 C578 C579 C580 6(2)
C577 O504 C580 C579 -34.4(16)
Li2 O504 C580 C579 129.9(10)
C578 C579 C580 O504 17(2)
C84 N7 C81 C82 -0.9(4)
Li3 N7 C81 C82 167.5(3)
C84 N7 C81 C89 178.2(3)
Li3 N7 C81 C89 -13.5(5)
N7 C81 C82 C83 1.6(4)
C89 C81 C82 C83 -177.3(3)
C81 C82 C83 C84 -1.6(4)
C81 C82 C83 C95 179.3(3)
C85 N8 C84 N7 -5.2(5)
C85 N8 C84 C83 171.0(3)
C81 N7 C84 N8 176.3(3)
Li3 N7 C84 N8 6.5(5)
C81 N7 C84 C83 -0.2(4)
Li3 N7 C84 C83 -170.0(3)
C82 C83 C84 N8 -175.6(3)
C95 C83 C84 N8 3.5(5)
C82 C83 C84 N7 1.2(4)
C95 C83 C84 N7 -179.8(3)
C84 N8 C85 N9 -3.0(5)
C84 N8 C85 C86 176.4(3)
C88 N9 C85 N8 178.1(3)
Li3 N9 C85 N8 8.0(5)
C88 N9 C85 C86 -1.4(3)
Li3 N9 C85 C86 -171.5(3)
N8 C85 C86 C87 -177.7(3)
N9 C85 C86 C87 1.8(4)
N8 C85 C86 C101 0.2(5)
N9 C85 C86 C101 179.7(3)
C85 C86 C87 C88 -1.6(4)
C101 C86 C87 C88 -179.5(3)
C85 N9 C88 C87 0.4(4)
Li3 N9 C88 C87 169.5(3)
C85 N9 C88 C107 -178.4(3)
Li3 N9 C88 C107 -9.2(5)
C86 C87 C88 N9 0.8(4)
C86 C87 C88 C107 179.5(3)
N7 C81 C89 C94 158.1(3)
C82 C81 C89 C94 -23.1(5)
N7 C81 C89 C90 -20.8(5)
C82 C81 C89 C90 158.0(3)
C94 C89 C90 C91 -1.8(5)
C81 C89 C90 C91 177.2(3)
C89 C90 C91 C92 1.6(6)
C90 C91 C92 C93 -1.0(6)
C91 C92 C93 C94 0.8(6)
C92 C93 C94 C89 -1.1(6)
C90 C89 C94 C93 1.5(5)
C81 C89 C94 C93 -177.4(3)
C82 C83 C95 C100 -150.8(3)
C84 C83 C95 C100 30.4(5)
C82 C83 C95 C96 27.6(5)
C84 C83 C95 C96 -151.2(3)
C100 C95 C96 C97 0.2(5)
C83 C95 C96 C97 -178.3(3)
C95 C96 C97 C98 -0.7(6)
C96 C97 C98 C99 1.0(5)
C97 C98 C99 C100 -0.8(5)
C98 C99 C100 C95 0.3(5)
C96 C95 C100 C99 0.0(5)
C83 C95 C100 C99 178.5(3)
C87 C86 C101 C106 21.4(5)
C85 C86 C101 C106 -156.1(3)
C87 C86 C101 C102 -157.8(3)
C85 C86 C101 C102 24.7(5)
C106 C101 C102 C103 0.7(5)
C86 C101 C102 C103 180.0(3)
C101 C102 C103 C104 -1.0(6)
C102 C103 C104 C105 0.6(6)
C103 C104 C105 C106 0.1(5)
C104 C105 C106 C101 -0.3(5)
C102 C101 C106 C105 -0.1(5)
C86 C101 C106 C105 -179.4(3)
N9 C88 C107 C108 136.8(3)
C87 C88 C107 C108 -41.8(5)
N9 C88 C107 C112 -42.0(5)
C87 C88 C107 C112 139.4(3)
C112 C107 C108 C109 2.9(5)
C88 C107 C108 C109 -175.9(3)
C107 C108 C109 C110 -1.8(5)
C108 C109 C110 C111 -0.8(6)
C109 C110 C111 C112 2.3(5)
C110 C111 C112 C107 -1.2(5)
C108 C107 C112 C111 -1.4(5)
C88 C107 C112 C111 177.4(3)
C116 O5 C113 C114 4.7(4)
Li3 O5 C113 C114 -143.2(4)
O5 C113 C114 C115 18.3(5)
C113 C114 C115 C116 -33.4(5)
C113 O5 C116 C115 -26.7(4)
Li3 O5 C116 C115 128.6(3)
C114 C115 C116 O5 37.1(4)
C120 O6 C117 C118 -28(3)
Li3 O6 C117 C118 136.3(19)
O6 C117 C118 C119 30(2)
C117 C118 C119 C120 -20.1(17)
C117 O6 C120 C119 16(3)
Li3 O6 C120 C119 -148.3(19)
C118 C119 C120 O6 3(2)
C620 O506 C617 C618 -5(3)
Li3 O506 C617 C618 172(2)
O506 C617 C618 C619 26(2)
C617 C618 C619 C620 -39.5(15)
C617 O506 C620 C619 -20(3)
Li3 O506 C620 C619 164(2)
C618 C619 C620 O506 36.4(19)
C124 N10 C121 C122 -0.7(4)
Li4 N10 C121 C122 175.4(3)
C124 N10 C121 C129 177.0(3)
Li4 N10 C121 C129 -6.8(6)
N10 C121 C122 C123 0.6(4)
C129 C121 C122 C123 -177.0(3)
C121 C122 C123 C124 -0.3(3)
C121 C122 C123 C135 -177.4(3)
C125 N11 C124 N10 -2.1(5)
C125 N11 C124 C123 178.7(3)
C121 N10 C124 N11 -178.8(3)
Li4 N10 C124 N11 4.3(5)
C121 N10 C124 C123 0.5(3)
Li4 N10 C124 C123 -176.4(3)
C122 C123 C124 N11 179.2(3)
C135 C123 C124 N11 -3.7(5)
C122 C123 C124 N10 -0.1(3)
C135 C123 C124 N10 176.9(3)
C124 N11 C125 N12 -4.4(5)
C124 N11 C125 C126 174.8(3)
C128 N12 C125 N11 -179.6(3)
Li4 N12 C125 N11 6.6(5)
C128 N12 C125 C126 1.1(3)
Li4 N12 C125 C126 -172.7(3)
N11 C125 C126 C127 -179.5(3)
N12 C125 C126 C127 -0.2(4)
N11 C125 C126 C141 0.1(5)
N12 C125 C126 C141 179.4(3)
C125 C126 C127 C128 -0.8(4)
C141 C126 C127 C128 179.6(3)
C125 N12 C128 C127 -1.6(4)
Li4 N12 C128 C127 170.5(3)
C125 N12 C128 C647 176(6)
Li4 N12 C128 C647 -12(6)
C125 N12 C128 C147 175.2(6)
Li4 N12 C128 C147 -12.6(8)
C126 C127 C128 N12 1.6(4)
C126 C127 C128 C647 -176(6)
C126 C127 C128 C147 -175.2(6)
N10 C121 C129 C130 25.4(5)
C122 C121 C129 C130 -157.2(3)
N10 C121 C129 C134 -154.4(3)
C122 C121 C129 C134 23.0(5)
C134 C129 C130 C131 2.0(5)
C121 C129 C130 C131 -177.8(3)
C129 C130 C131 C132 -0.4(6)
C130 C131 C132 C133 -1.7(6)
C131 C132 C133 C134 2.0(5)
C132 C133 C134 C129 -0.4(5)
C130 C129 C134 C133 -1.6(5)
C121 C129 C134 C133 178.2(3)
C122 C123 C135 C136 26.4(5)
C124 C123 C135 C136 -150.0(3)
C122 C123 C135 C140 -151.7(3)
C124 C123 C135 C140 31.8(5)
C140 C135 C136 C137 -1.4(5)
C123 C135 C136 C137 -179.7(3)
C135 C136 C137 C138 1.3(6)
C136 C137 C138 C139 -0.9(6)
C137 C138 C139 C140 0.7(6)
C138 C139 C140 C135 -1.0(6)
C136 C135 C140 C139 1.3(5)
C123 C135 C140 C139 179.4(3)
C127 C126 C141 C142 -146.2(4)
C125 C126 C141 C142 34.3(5)
C127 C126 C141 C146 32.7(5)
C125 C126 C141 C146 -146.8(3)
C146 C141 C142 C143 -0.7(5)
C126 C141 C142 C143 178.2(3)
C141 C142 C143 C144 0.9(5)
C142 C143 C144 C145 -0.7(6)
C143 C144 C145 C146 0.4(6)
C144 C145 C146 C141 -0.2(6)
C142 C141 C146 C145 0.4(5)
C126 C141 C146 C145 -178.6(3)
N12 C128 C147 C152 5.1(12)
C127 C128 C147 C152 -178.5(6)
N12 C128 C147 C148 -173.5(6)
C127 C128 C147 C148 2.9(12)
C152 C147 C148 C149 0.3(12)
C128 C147 C148 C149 179.0(6)
C147 C148 C149 C150 0.3(10)
C148 C149 C150 C151 -0.1(10)
C149 C150 C151 C152 -0.6(9)
C148 C147 C152 C151 -1.0(11)
C128 C147 C152 C151 -179.7(6)
C150 C151 C152 C147 1.2(9)
N12 C128 C647 C652 -23(15)
C127 C128 C647 C652 154(9)
N12 C128 C647 C648 140(7)
C127 C128 C647 C648 -43(13)
C652 C647 C648 C649 -8(15)
C128 C647 C648 C649 -172(6)
C647 C648 C649 C650 -19(10)
C648 C649 C650 C651 37(9)
C649 C650 C651 C652 -26(10)
C648 C647 C652 C651 18(15)
C128 C647 C652 C651 -179(10)
C650 C651 C652 C647 -1(11)
C156 O7 C153 C154 -34.8(4)
Li4 O7 C153 C154 134.9(3)
O7 C153 C154 C155 15.2(4)
C153 C154 C155 C156 8.7(5)
C153 O7 C156 C155 41.2(4)
Li4 O7 C156 C155 -128.3(4)
C154 C155 C156 O7 -30.8(4)
C160 O8 C157 C158 -11.5(9)
Li4 O8 C157 C158 175.9(9)
O8 C157 C158 C159 -5.2(8)
C157 C158 C159 C160 19.0(8)
C157 O8 C160 C159 24.2(9)
Li4 O8 C160 C159 -160.7(5)
C158 C159 C160 O8 -26.0(8)
C660 O508 C657 C658 25(7)
Li4 O508 C657 C658 -143(12)
O508 C657 C658 C659 -51(5)
C657 C658 C659 C660 55(3)
C657 O508 C660 C659 10(8)
Li4 O508 C660 C659 -176(4)
C657 O508 C660 Li4 -174(10)
C658 C659 C660 O508 -41(6)
C658 C659 C660 Li4 -47(8)
C161 C162 C163 C164 171.4(18)
C162 C163 C164 C165 -175.7(14)
C661 C662 C663 C664 -164(2)
C662 C663 C664 C665 179.1(18)
C166 C167 C168 C169 175.7(19)
C167 C168 C169 C170 175.1(16)
C666 C667 C668 C669 -175.7(19)
C667 C668 C669 C670 175.8(18)
